data_7134768
loop_
_publ_author_name
'Zurakowski, Joseph A.'
'MacEachern, Mitchell A. Z.'
'Durfy, Connor S.'
'Boyle, Paul D.'
'Chitnis, Saurabh S.'
'Drover, Marcus W.'

_publ_section_title
;
 Hydro- and chloroelementation reactions across an iron-carbon bond using
 heavy group 15 reagents.
;
_journal_issue 59
_journal_name_full 'Chemical communications (Cambridge, England)'
_journal_page_first 10969
_journal_page_last 10972
_journal_paper_doi 10.1039/d5cc03258j
_journal_volume 61
_journal_year 2025
_chemical_formula_sum 'C46 H82 Bi Cl Fe N2 P2 Si2'
_chemical_formula_weight 1081.53
_space_group_crystal_system triclinic
_space_group_IT_number 2
_space_group_name_Hall '-P 1'
_space_group_name_H-M_alt 'P -1'
_atom_sites_solution_hydrogens geom
_atom_sites_solution_primary dual
_atom_sites_solution_secondary difmap
_audit_creation_method SHELXL-2019/3
_audit_update_record
;
2025-05-12 deposited with the CCDC.	2025-06-24 downloaded from the CCDC.
;
_cell_angle_alpha 89.666(12)
_cell_angle_beta 74.179(18)
_cell_angle_gamma 80.249(18)
_cell_formula_units_Z 4
_cell_length_a 12.114(6)
_cell_length_b 21.416(10)
_cell_length_c 21.921(10)
_cell_measurement_reflns_used 9706
_cell_measurement_temperature 110
_cell_measurement_theta_max 29.99
_cell_measurement_theta_min 2.58
_cell_volume 5388(4)
_computing_cell_refinement SAINT
_computing_data_collection Apex3
_computing_data_reduction SAINT
_computing_molecular_graphics Mercury
_computing_publication_material XRayStructureReports
_computing_structure_refinement SHELXL
_computing_structure_solution SHELXT
_diffrn_ambient_temperature 110
_diffrn_detector 'CCD plate'
_diffrn_detector_type 'Bruker Apex2'
_diffrn_measured_fraction_theta_full 0.998
_diffrn_measured_fraction_theta_max 0.990
_diffrn_measurement_device '\k-geometry diffractometer'
_diffrn_measurement_device_type 'Bruker Kappa Axis Apex2'
_diffrn_measurement_method '\f and \w scans'
_diffrn_radiation_type MoK\a
_diffrn_radiation_wavelength 0.71073
_diffrn_reflns_av_R_equivalents 0.0569
_diffrn_reflns_av_unetI/netI 0.0379
_diffrn_reflns_Laue_measured_fraction_full 0.998
_diffrn_reflns_Laue_measured_fraction_max 0.990
_diffrn_reflns_limit_h_max 17
_diffrn_reflns_limit_h_min -17
_diffrn_reflns_limit_k_max 31
_diffrn_reflns_limit_k_min -31
_diffrn_reflns_limit_l_max 31
_diffrn_reflns_limit_l_min -31
_diffrn_reflns_number 292336
_diffrn_reflns_point_group_measured_fraction_full 0.998
_diffrn_reflns_point_group_measured_fraction_max 0.990
_diffrn_reflns_theta_full 25.242
_diffrn_reflns_theta_max 31.177
_diffrn_reflns_theta_min 2.163
_diffrn_source 'sealed tube'
_exptl_absorpt_coefficient_mu 3.714
_exptl_absorpt_correction_T_max 0.3642
_exptl_absorpt_correction_T_min 0.1886
_exptl_absorpt_correction_type numerical
_exptl_absorpt_process_details SADABS
_exptl_crystal_colour black
_exptl_crystal_density_diffrn 1.333
_exptl_crystal_description prism
_exptl_crystal_F_000 2224
_exptl_crystal_size_max 0.355
_exptl_crystal_size_mid 0.325
_exptl_crystal_size_min 0.175
_refine_diff_density_max 1.155
_refine_diff_density_min -1.278
_refine_diff_density_rms 0.098
_refine_ls_extinction_method none
_refine_ls_goodness_of_fit_ref 1.015
_refine_ls_hydrogen_treatment constr
_refine_ls_matrix_type full
_refine_ls_number_parameters 1282
_refine_ls_number_reflns 34536
_refine_ls_number_restraints 1611
_refine_ls_restrained_S_all 1.007
_refine_ls_R_factor_all 0.0557
_refine_ls_R_factor_gt 0.0306
_refine_ls_shift/su_max 0.007
_refine_ls_shift/su_mean 0.000
_refine_ls_structure_factor_coef Fsqd
_refine_ls_weighting_details 'w=1/[\s^2^(Fo^2^)+(0.0271P)^2^+4.8964P] where P=(Fo^2^+2Fc^2^)/3'
_refine_ls_weighting_scheme calc
_refine_ls_wR_factor_gt 0.0607
_refine_ls_wR_factor_ref 0.0691
_reflns_Friedel_coverage 0.000
_reflns_number_gt 26136
_reflns_number_total 34536
_reflns_threshold_expression 'I > 2\s(I)'
_cod_data_source_file d5cc03258j3.cif
_cod_data_source_block b25132
_cod_depositor_comments 'Adding full bibliography for 7134768.cif.'
_cod_database_code 7134768
_shelx_shelxl_version_number 2019/3
_shelx_space_group_comment
;
The symmetry employed for this shelxl refinement is uniquely defined
by the following loop, which should always be used as a source of
symmetry information in preference to the above space-group names.
They are only intended as comments.
;
_shelx_estimated_absorpt_t_min 0.352
_shelx_estimated_absorpt_t_max 0.563

loop_
_space_group_symop_operation_xyz
'x, y, z'
'-x, -y, -z'

loop_
_atom_site_label
_atom_site_type_symbol
_atom_site_fract_x
_atom_site_fract_y
_atom_site_fract_z
_atom_site_U_iso_or_equiv
_atom_site_adp_type
_atom_site_occupancy
_atom_site_site_symmetry_order
_atom_site_calc_flag
_atom_site_refinement_flags_posn
_atom_site_refinement_flags_adp
_atom_site_refinement_flags_occupancy
_atom_site_disorder_assembly
_atom_site_disorder_group
Fe1A Fe 0.50663(3) 0.85059(2) 0.91553(2) 0.01844(7) Uani 1 1 d . . . . .
Cl1A Cl 0.53187(6) 0.85103(3) 0.80587(3) 0.02482(12) Uani 1 1 d . . . . .
P1A P 0.62381(7) 0.75718(4) 0.90128(4) 0.03383(17) Uani 1 1 d . . . . .
P2A P 0.36663(6) 0.79368(3) 0.92615(3) 0.02508(14) Uani 1 1 d . . . . .
C1A C 0.4254(3) 0.99938(12) 0.87943(12) 0.0296(6) Uani 1 1 d . . . . .
H1A1 H 0.489355 1.022399 0.859067 0.036 Uiso 1 1 calc R U . . .
H1A2 H 0.362648 1.030603 0.907425 0.036 Uiso 1 1 calc R U . . .
C2A C 0.4700(2) 0.95191(11) 0.92038(10) 0.0206(5) Uani 1 1 d . . . . .
C3A C 0.5914(2) 0.92900(11) 0.91351(11) 0.0220(5) Uani 1 1 d . . . . .
C4A C 0.6000(2) 0.89313(12) 0.96683(12) 0.0278(5) Uani 1 1 d . . . . .
C5A C 0.4852(3) 0.89037(12) 1.00525(11) 0.0291(6) Uani 1 1 d . . . . .
C6A C 0.4054(2) 0.92773(12) 0.97662(11) 0.0255(5) Uani 1 1 d . . . . .
C7A C 0.6894(3) 0.94654(14) 0.86205(14) 0.0355(7) Uani 1 1 d . . . . .
H7A1 H 0.657858 0.971606 0.831154 0.053 Uiso 1 1 calc R U . . .
H7A2 H 0.733860 0.971589 0.880505 0.053 Uiso 1 1 calc R U . . .
H7A3 H 0.740728 0.907914 0.840772 0.053 Uiso 1 1 calc R U . . .
C8A C 0.7111(3) 0.87013(15) 0.98481(18) 0.0493(9) Uani 1 1 d . . . . .
H8A1 H 0.693830 0.846384 1.023628 0.074 Uiso 1 1 calc R U . . .
H8A2 H 0.765896 0.842493 0.950360 0.074 Uiso 1 1 calc R U . . .
H8A3 H 0.745741 0.906575 0.992139 0.074 Uiso 1 1 calc R U . . .
C9A C 0.4537(4) 0.86374(15) 1.07040(13) 0.0532(10) Uani 1 1 d . . . . .
H9A1 H 0.523915 0.839837 1.078969 0.080 Uiso 1 1 calc R U . . .
H9A2 H 0.419428 0.898571 1.102290 0.080 Uiso 1 1 calc R U . . .
H9A3 H 0.397131 0.835524 1.072234 0.080 Uiso 1 1 calc R U . . .
C10A C 0.2770(3) 0.94694(15) 1.00566(15) 0.0447(8) Uani 1 1 d . . . . .
H10A H 0.252863 0.923618 1.044257 0.067 Uiso 1 1 calc R U . . .
H10B H 0.258686 0.992577 1.016365 0.067 Uiso 1 1 calc R U . . .
H10C H 0.235257 0.937197 0.975352 0.067 Uiso 1 1 calc R U . . .
C11A C 0.5289(5) 0.6923(2) 0.9027(2) 0.0287(11) Uani 0.584(5) 1 d . . P A 1
H11A H 0.574033 0.655994 0.873599 0.034 Uiso 0.584(5) 1 calc R U P A 1
H11B H 0.504331 0.676632 0.946051 0.034 Uiso 0.584(5) 1 calc R U P A 1
C12A C 0.4235(5) 0.7217(3) 0.8818(3) 0.0254(11) Uani 0.584(5) 1 d . . P A 1
H12A H 0.364891 0.693361 0.890056 0.031 Uiso 0.584(5) 1 calc R U P A 1
H12B H 0.446068 0.729427 0.835794 0.031 Uiso 0.584(5) 1 calc R U P A 1
C11C C 0.5703(6) 0.7063(3) 0.8588(3) 0.0270(14) Uani 0.416(5) 1 d . . P A 2
H11C H 0.567046 0.723262 0.817093 0.032 Uiso 0.416(5) 1 calc R U P A 2
H11D H 0.619000 0.663549 0.852157 0.032 Uiso 0.416(5) 1 calc R U P A 2
C12C C 0.4488(8) 0.7047(4) 0.9016(4) 0.0292(17) Uani 0.416(5) 1 d . . P A 2
H12C H 0.454104 0.681262 0.940079 0.035 Uiso 0.416(5) 1 calc R U P A 2
H12D H 0.404887 0.682799 0.879008 0.035 Uiso 0.416(5) 1 calc R U P A 2
C13A C 0.6829(3) 0.72226(13) 0.96442(14) 0.0440(8) Uani 1 1 d . . . . .
H13A H 0.750012 0.742524 0.965474 0.053 Uiso 1 1 calc R U . . .
H13B H 0.622676 0.733748 1.005279 0.053 Uiso 1 1 calc R U . . .
C14A C 0.7232(4) 0.65015(15) 0.96104(17) 0.0551(10) Uani 1 1 d . . . . .
H14A H 0.654935 0.628809 0.966476 0.066 Uiso 1 1 calc R U . . .
H14B H 0.777415 0.636919 0.918729 0.066 Uiso 1 1 calc R U . . .
C15A C 0.7837(4) 0.62961(18) 1.01201(17) 0.0742(14) Uani 1 1 d . . . . .
H15A H 0.808386 0.583457 1.008653 0.111 Uiso 1 1 calc R U . . .
H15B H 0.852093 0.650116 1.006263 0.111 Uiso 1 1 calc R U . . .
H15C H 0.729719 0.642013 1.053968 0.111 Uiso 1 1 calc R U . . .
C16A C 0.7353(4) 0.7332(2) 0.8302(2) 0.0258(10) Uani 0.584(5) 1 d . . P A 1
H16A H 0.776036 0.689822 0.834197 0.031 Uiso 0.584(5) 1 calc R U P A 1
H16B H 0.700260 0.732168 0.794489 0.031 Uiso 0.584(5) 1 calc R U P A 1
C17A C 0.8227(5) 0.7784(3) 0.8164(3) 0.0372(13) Uani 0.584(5) 1 d . . P A 1
H17A H 0.865930 0.773927 0.849003 0.045 Uiso 0.584(5) 1 calc R U P A 1
H17B H 0.779466 0.822381 0.820324 0.045 Uiso 0.584(5) 1 calc R U P A 1
C18A C 0.9110(15) 0.7676(7) 0.7505(6) 0.045(3) Uani 0.584(5) 1 d . . P A 1
H18A H 0.963914 0.798415 0.745274 0.068 Uiso 0.584(5) 1 calc R U P A 1
H18B H 0.956039 0.724556 0.746423 0.068 Uiso 0.584(5) 1 calc R U P A 1
H18C H 0.869430 0.773092 0.717696 0.068 Uiso 0.584(5) 1 calc R U P A 1
C16C C 0.7794(7) 0.7619(4) 0.8412(4) 0.0387(18) Uani 0.416(5) 1 d . . P A 2
H16C H 0.799422 0.803084 0.850541 0.046 Uiso 0.416(5) 1 calc R U P A 2
H16D H 0.836661 0.728507 0.852664 0.046 Uiso 0.416(5) 1 calc R U P A 2
C17C C 0.7994(8) 0.7562(7) 0.7747(4) 0.085(4) Uani 0.416(5) 1 d . . P A 2
H17C H 0.745620 0.790804 0.762205 0.102 Uiso 0.416(5) 1 calc R U P A 2
H17D H 0.777388 0.715713 0.764744 0.102 Uiso 0.416(5) 1 calc R U P A 2
C18C C 0.9159(19) 0.7576(13) 0.7350(9) 0.056(5) Uani 0.416(5) 1 d . . P A 2
H18D H 0.917563 0.753219 0.690273 0.085 Uiso 0.416(5) 1 calc R U P A 2
H18E H 0.938626 0.798048 0.742657 0.085 Uiso 0.416(5) 1 calc R U P A 2
H18F H 0.970536 0.722622 0.745207 0.085 Uiso 0.416(5) 1 calc R U P A 2
C19A C 0.2815(2) 0.77556(12) 1.00579(12) 0.0287(6) Uani 1 1 d . . . . .
H19A H 0.333963 0.769963 1.033755 0.034 Uiso 1 1 calc R U . . .
H19B H 0.220341 0.812890 1.022929 0.034 Uiso 1 1 calc R U . . .
C20A C 0.2230(4) 0.71743(18) 1.01016(16) 0.0665(13) Uani 1 1 d . . . . .
H20A H 0.283534 0.678763 1.002078 0.080 Uiso 1 1 calc R U . . .
H20B H 0.181774 0.718433 0.976797 0.080 Uiso 1 1 calc R U . . .
C21A C 0.1360(4) 0.71398(19) 1.07504(18) 0.0730(14) Uani 1 1 d . . . . .
H21A H 0.100824 0.675954 1.075539 0.110 Uiso 1 1 calc R U . . .
H21B H 0.176703 0.712058 1.108191 0.110 Uiso 1 1 calc R U . . .
H21C H 0.074937 0.751730 1.082909 0.110 Uiso 1 1 calc R U . . .
C22A C 0.2447(5) 0.8303(3) 0.8914(2) 0.0272(11) Uani 0.584(5) 1 d . . P A 1
H22A H 0.212667 0.873046 0.911790 0.033 Uiso 0.584(5) 1 calc R U P A 1
H22B H 0.279640 0.836039 0.845782 0.033 Uiso 0.584(5) 1 calc R U P A 1
C23A C 0.1437(5) 0.7958(3) 0.8968(3) 0.0448(14) Uani 0.584(5) 1 d . . P A 1
H23A H 0.173476 0.752505 0.877115 0.054 Uiso 0.584(5) 1 calc R U P A 1
H23B H 0.103998 0.791722 0.942128 0.054 Uiso 0.584(5) 1 calc R U P A 1
C24A C 0.0575(7) 0.8303(4) 0.8646(5) 0.0558(19) Uani 0.584(5) 1 d . . P A 1
H24A H -0.006833 0.806828 0.868858 0.084 Uiso 0.584(5) 1 calc R U P A 1
H24B H 0.026849 0.872873 0.884450 0.084 Uiso 0.584(5) 1 calc R U P A 1
H24C H 0.096269 0.833689 0.819492 0.084 Uiso 0.584(5) 1 calc R U P A 1
C22C C 0.2676(7) 0.7982(4) 0.8770(4) 0.0302(16) Uani 0.416(5) 1 d . . P A 2
H22C H 0.309626 0.805563 0.832821 0.036 Uiso 0.416(5) 1 calc R U P A 2
H22D H 0.240088 0.757185 0.877091 0.036 Uiso 0.416(5) 1 calc R U P A 2
C23C C 0.1618(6) 0.8516(3) 0.9005(3) 0.0325(16) Uani 0.416(5) 1 d . . P A 2
H23C H 0.189476 0.892469 0.901173 0.039 Uiso 0.416(5) 1 calc R U P A 2
H23D H 0.119104 0.843800 0.944443 0.039 Uiso 0.416(5) 1 calc R U P A 2
C24C C 0.0781(11) 0.8566(5) 0.8583(7) 0.058(3) Uani 0.416(5) 1 d . . P A 2
H24D H 0.012301 0.891089 0.874975 0.087 Uiso 0.416(5) 1 calc R U P A 2
H24E H 0.119502 0.865189 0.814884 0.087 Uiso 0.416(5) 1 calc R U P A 2
H24F H 0.049135 0.816522 0.858152 0.087 Uiso 0.416(5) 1 calc R U P A 2
Bi1A Bi 0.35492(2) 0.96582(2) 0.80170(2) 0.01984(2) Uani 1 1 d . . . . .
N1A N 0.47656(18) 1.00408(10) 0.72582(9) 0.0222(4) Uani 1 1 d . . . . .
N2A N 0.24692(18) 1.06062(10) 0.80097(10) 0.0238(4) Uani 1 1 d . . . . .
Si1A Si 0.51919(6) 0.96878(3) 0.65037(3) 0.02432(14) Uani 1 1 d . . . . .
Si2A Si 0.10205(6) 1.06421(4) 0.80404(4) 0.02855(16) Uani 1 1 d . . . . .
C25A C 0.5052(2) 1.06225(11) 0.74043(11) 0.0213(5) Uani 1 1 d . . . . .
C26A C 0.4225(2) 1.11356(11) 0.77865(11) 0.0221(5) Uani 1 1 d . . . . .
C27A C 0.2996(2) 1.11255(12) 0.80824(11) 0.0229(5) Uani 1 1 d . . . . .
C28A C 0.2324(3) 1.16534(13) 0.84592(13) 0.0340(6) Uani 1 1 d . . . . .
H28A H 0.153082 1.164074 0.866841 0.041 Uiso 1 1 calc R U . . .
C29A C 0.2765(3) 1.21962(13) 0.85409(14) 0.0400(7) Uani 1 1 d . . . . .
H29A H 0.227185 1.254641 0.879546 0.048 Uiso 1 1 calc R U . . .
C30A C 0.3897(3) 1.22265(13) 0.82586(13) 0.0371(7) Uani 1 1 d . . . . .
H30A H 0.418684 1.260274 0.830885 0.045 Uiso 1 1 calc R U . . .
C31A C 0.4654(3) 1.17036(12) 0.78891(12) 0.0274(5) Uani 1 1 d . . . . .
C32A C 0.5835(3) 1.17503(13) 0.76233(13) 0.0340(6) Uani 1 1 d . . . . .
H32A H 0.610209 1.212940 0.769132 0.041 Uiso 1 1 calc R U . . .
C33A C 0.6596(3) 1.12586(14) 0.72709(13) 0.0335(6) Uani 1 1 d . . . . .
H33A H 0.738866 1.129496 0.709155 0.040 Uiso 1 1 calc R U . . .
C34A C 0.6205(2) 1.06981(13) 0.71734(12) 0.0281(5) Uani 1 1 d . . . . .
H34A H 0.675436 1.035418 0.693839 0.034 Uiso 1 1 calc R U . . .
C35A C 0.4468(2) 0.89725(12) 0.65516(12) 0.0284(6) Uani 1 1 d . . . . .
H35A H 0.471265 0.868660 0.686532 0.034 Uiso 1 1 calc R U . . .
H35B H 0.361381 0.911020 0.670615 0.034 Uiso 1 1 calc R U . . .
C36A C 0.4759(3) 0.86015(15) 0.59134(14) 0.0430(8) Uani 1 1 d . . . . .
H36A H 0.435803 0.823570 0.596902 0.064 Uiso 1 1 calc R U . . .
H36B H 0.450286 0.887805 0.560242 0.064 Uiso 1 1 calc R U . . .
H36C H 0.560253 0.845414 0.576171 0.064 Uiso 1 1 calc R U . . .
C37A C 0.6798(3) 0.94195(15) 0.61411(13) 0.0375(7) Uani 1 1 d . . . . .
H37A H 0.691105 0.920543 0.572410 0.045 Uiso 1 1 calc R U . . .
H37B H 0.717213 0.980013 0.606178 0.045 Uiso 1 1 calc R U . . .
C38A C 0.7435(3) 0.89725(17) 0.65289(16) 0.0494(8) Uani 1 1 d . . . . .
H38A H 0.826172 0.886320 0.629732 0.074 Uiso 1 1 calc R U . . .
H38B H 0.735674 0.918193 0.693854 0.074 Uiso 1 1 calc R U . . .
H38C H 0.709484 0.858537 0.659981 0.074 Uiso 1 1 calc R U . . .
C39A C 0.4672(3) 1.02507(14) 0.59409(13) 0.0350(6) Uani 1 1 d . . . . .
H39A H 0.495732 1.065352 0.596820 0.042 Uiso 1 1 calc R U . . .
H39B H 0.502194 1.006882 0.550285 0.042 Uiso 1 1 calc R U . . .
C40A C 0.3355(3) 1.03957(18) 0.60636(19) 0.0553(9) Uani 1 1 d . . . . .
H40A H 0.315364 1.069124 0.575193 0.083 Uiso 1 1 calc R U . . .
H40B H 0.306353 1.000185 0.602599 0.083 Uiso 1 1 calc R U . . .
H40C H 0.299881 1.058749 0.649209 0.083 Uiso 1 1 calc R U . . .
C41A C 0.0914(3) 0.99094(19) 0.76143(19) 0.0559(10) Uani 1 1 d . . . . .
H41A H 0.141422 0.990211 0.717312 0.067 Uiso 1 1 calc R U . . .
H41B H 0.123905 0.953689 0.781953 0.067 Uiso 1 1 calc R U . . .
C42A C -0.0300(3) 0.98317(18) 0.75895(18) 0.0492(8) Uani 1 1 d . . . . .
H42A H -0.025178 0.943429 0.735657 0.074 Uiso 1 1 calc R U . . .
H42B H -0.080317 0.982225 0.802234 0.074 Uiso 1 1 calc R U . . .
H42C H -0.062742 1.018869 0.737377 0.074 Uiso 1 1 calc R U . . .
C43A C 0.0466(3) 1.1340(2) 0.7624(3) 0.0729(14) Uani 1 1 d . . . . .
H43A H 0.087095 1.169136 0.767873 0.087 Uiso 1 1 calc R U . . .
H43B H 0.068770 1.122474 0.716444 0.087 Uiso 1 1 calc R U . . .
C44A C -0.0833(4) 1.1585(2) 0.7835(3) 0.0812(15) Uani 1 1 d . . . . .
H44A H -0.102209 1.194825 0.758555 0.122 Uiso 1 1 calc R U . . .
H44B H -0.125038 1.124799 0.776972 0.122 Uiso 1 1 calc R U . . .
H44C H -0.106650 1.171620 0.828576 0.122 Uiso 1 1 calc R U . . .
C45A C 0.0072(3) 1.0628(2) 0.88637(16) 0.0664(12) Uani 0.576(9) 1 d . . P B 3
H45A H -0.027390 1.107393 0.900498 0.080 Uiso 0.576(9) 1 calc R U P B 3
H45B H -0.057837 1.041421 0.883768 0.080 Uiso 0.576(9) 1 calc R U P B 3
C46A C 0.0488(5) 1.0361(4) 0.9333(3) 0.057(2) Uani 0.576(9) 1 d . . P B 3
H46A H -0.014260 1.040128 0.972847 0.086 Uiso 0.576(9) 1 calc R U P B 3
H46B H 0.080152 0.991073 0.922132 0.086 Uiso 0.576(9) 1 calc R U P B 3
H46C H 0.110828 1.057540 0.938988 0.086 Uiso 0.576(9) 1 calc R U P B 3
C45C C 0.0072(3) 1.0628(2) 0.88637(16) 0.0664(12) Uani 0.424(9) 1 d . . P B 4
H45C H -0.072677 1.081118 0.884787 0.080 Uiso 0.424(9) 1 calc R U P B 4
H45D H 0.006667 1.017483 0.895340 0.080 Uiso 0.424(9) 1 calc R U P B 4
C46C C 0.0230(6) 1.0923(4) 0.9431(3) 0.038(2) Uani 0.424(9) 1 d . . P B 4
H46D H -0.038590 1.084697 0.980501 0.057 Uiso 0.424(9) 1 calc R U P B 4
H46E H 0.099168 1.073717 0.948678 0.057 Uiso 0.424(9) 1 calc R U P B 4
H46F H 0.018997 1.138016 0.938016 0.057 Uiso 0.424(9) 1 calc R U P B 4
Fe1B Fe 0.53876(3) 0.34637(2) 0.57660(2) 0.02012(7) Uani 1 1 d . . . . .
Cl1B Cl 0.56475(6) 0.34516(3) 0.67846(3) 0.02631(13) Uani 1 1 d . . . . .
P1B P 0.39821(6) 0.29031(3) 0.61002(3) 0.02081(12) Uani 1 1 d . . . . .
P2B P 0.65675(6) 0.25262(3) 0.55320(3) 0.02213(13) Uani 1 1 d . . . . .
C1B C 0.4284(3) 0.49213(13) 0.63948(12) 0.0332(6) Uani 1 1 d . . . . .
H1B1 H 0.358491 0.516963 0.630235 0.040 Uiso 1 1 calc R U . C 5
H1B2 H 0.481798 0.522176 0.640199 0.040 Uiso 1 1 calc R U . C 5
C2B C 0.4864(2) 0.44684(12) 0.58482(11) 0.0264(5) Uani 1 1 d . . . . .
C3B C 0.4322(2) 0.41966(11) 0.54423(11) 0.0263(5) Uani 1 1 d . . . . .
C4B C 0.5214(3) 0.38635(12) 0.49195(11) 0.0283(6) Uani 1 1 d . . . . .
C5B C 0.6307(3) 0.39482(12) 0.50042(12) 0.0299(6) Uani 1 1 d . . . . .
C6B C 0.6102(3) 0.43032(12) 0.55780(12) 0.0282(5) Uani 1 1 d . . . . .
C7B C 0.3048(3) 0.43390(13) 0.54986(15) 0.0370(7) Uani 1 1 d . . . . .
H7B1 H 0.288080 0.409588 0.516723 0.056 Uiso 1 1 calc R U . . .
H7B2 H 0.261263 0.422146 0.591662 0.056 Uiso 1 1 calc R U . . .
H7B3 H 0.281498 0.479320 0.544878 0.056 Uiso 1 1 calc R U . . .
C8B C 0.5037(3) 0.35811(13) 0.43364(12) 0.0380(7) Uani 1 1 d . . . . .
H8B1 H 0.420617 0.357689 0.439964 0.057 Uiso 1 1 calc R U . . .
H8B2 H 0.531916 0.383559 0.397215 0.057 Uiso 1 1 calc R U . . .
H8B3 H 0.547158 0.314623 0.425620 0.057 Uiso 1 1 calc R U . . .
C9B C 0.7473(3) 0.37827(14) 0.45150(14) 0.0422(8) Uani 1 1 d . . . . .
H9B1 H 0.738980 0.353461 0.416093 0.063 Uiso 1 1 calc R U . . .
H9B2 H 0.775110 0.417323 0.435782 0.063 Uiso 1 1 calc R U . . .
H9B3 H 0.803443 0.353300 0.470854 0.063 Uiso 1 1 calc R U . . .
C10B C 0.6983(3) 0.45363(14) 0.58430(14) 0.0381(7) Uani 1 1 d . . . . .
H10D H 0.658671 0.476935 0.624834 0.057 Uiso 1 1 calc R U . . .
H10E H 0.754426 0.417416 0.591021 0.057 Uiso 1 1 calc R U . . .
H10F H 0.739348 0.481789 0.554374 0.057 Uiso 1 1 calc R U . . .
C11B C 0.4635(2) 0.21263(11) 0.63137(11) 0.0230(5) Uani 1 1 d . . . . .
H11E H 0.484545 0.216662 0.671584 0.028 Uiso 1 1 calc R U . . .
H11F H 0.407454 0.182933 0.637205 0.028 Uiso 1 1 calc R U . . .
C12B C 0.5723(2) 0.18779(11) 0.57767(12) 0.0241(5) Uani 1 1 d . . . . .
H12E H 0.549620 0.172298 0.541158 0.029 Uiso 1 1 calc R U . . .
H12F H 0.620711 0.151968 0.592181 0.029 Uiso 1 1 calc R U . . .
C13B C 0.3166(2) 0.27265(14) 0.55417(13) 0.0316(6) Uani 1 1 d . . . . .
H13C H 0.246196 0.305839 0.561576 0.038 Uiso 1 1 calc R U . . .
H13D H 0.365480 0.277492 0.510730 0.038 Uiso 1 1 calc R U . . .
C14B C 0.2772(3) 0.20829(14) 0.55492(14) 0.0362(7) Uani 1 1 d . . . . .
H14C H 0.346443 0.174184 0.543803 0.043 Uiso 1 1 calc R U . . .
H14D H 0.230028 0.201438 0.598233 0.043 Uiso 1 1 calc R U . . .
C15B C 0.2053(3) 0.20461(18) 0.50828(18) 0.0544(10) Uani 1 1 d . . . . .
H15D H 0.181510 0.162985 0.509908 0.082 Uiso 1 1 calc R U . . .
H15E H 0.135969 0.237855 0.519648 0.082 Uiso 1 1 calc R U . . .
H15F H 0.252296 0.210622 0.465260 0.082 Uiso 1 1 calc R U . . .
C16B C 0.2830(2) 0.31927(12) 0.68295(12) 0.0270(5) Uani 1 1 d . . . . .
H16E H 0.321502 0.325566 0.716354 0.032 Uiso 1 1 calc R U . . .
H16F H 0.243330 0.361553 0.674832 0.032 Uiso 1 1 calc R U . . .
C17B C 0.1894(2) 0.27955(14) 0.71009(13) 0.0316(6) Uani 1 1 d . . . . .
H17E H 0.226316 0.237687 0.720964 0.038 Uiso 1 1 calc R U . . .
H17F H 0.149336 0.272448 0.677628 0.038 Uiso 1 1 calc R U . . .
C18B C 0.1004(3) 0.31216(15) 0.76920(14) 0.0377(7) Uani 1 1 d . . . . .
H18G H 0.041349 0.285575 0.785604 0.057 Uiso 1 1 calc R U . . .
H18H H 0.139762 0.318567 0.801648 0.057 Uiso 1 1 calc R U . . .
H18I H 0.062855 0.353295 0.758353 0.057 Uiso 1 1 calc R U . . .
C19B C 0.7678(2) 0.23466(13) 0.59664(13) 0.0304(6) Uani 1 1 d . . . . .
H19C H 0.728426 0.235788 0.642662 0.037 Uiso 1 1 calc R U . . .
H19D H 0.811271 0.191113 0.584109 0.037 Uiso 1 1 calc R U . . .
C20B C 0.8542(3) 0.28060(16) 0.58465(16) 0.0410(7) Uani 1 1 d . . . . .
H20C H 0.904714 0.273536 0.540528 0.049 Uiso 1 1 calc R U . . .
H20D H 0.810791 0.324625 0.589242 0.049 Uiso 1 1 calc R U . . .
C21B C 0.9303(3) 0.2727(2) 0.6302(2) 0.0595(10) Uani 1 1 d . . . . .
H21D H 0.984185 0.303052 0.620754 0.089 Uiso 1 1 calc R U . . .
H21E H 0.880813 0.280527 0.673910 0.089 Uiso 1 1 calc R U . . .
H21F H 0.974728 0.229442 0.625200 0.089 Uiso 1 1 calc R U . . .
C22B C 0.7405(2) 0.22553(13) 0.47133(12) 0.0304(6) Uani 1 1 d . . . . .
H22E H 0.687410 0.234111 0.443845 0.037 Uiso 1 1 calc R U . . .
H22F H 0.801903 0.251740 0.456851 0.037 Uiso 1 1 calc R U . . .
C23B C 0.7986(3) 0.15571(14) 0.46053(14) 0.0392(7) Uani 1 1 d . . . . .
H23E H 0.855338 0.146786 0.485859 0.047 Uiso 1 1 calc R U . . .
H23F H 0.738613 0.128699 0.475494 0.047 Uiso 1 1 calc R U . . .
C24B C 0.8612(3) 0.13873(16) 0.39066(15) 0.0505(9) Uani 1 1 d . . . . .
H24G H 0.897146 0.093800 0.385767 0.076 Uiso 1 1 calc R U . . .
H24H H 0.805059 0.146702 0.365519 0.076 Uiso 1 1 calc R U . . .
H24I H 0.921743 0.164783 0.375880 0.076 Uiso 1 1 calc R U . . .
Bi1B Bi 0.37042(15) 0.45760(5) 0.73956(4) 0.02422(14) Uani 0.634(5) 1 d D . P D 5
N1B N 0.2557(5) 0.5484(3) 0.7733(4) 0.0351(18) Uani 0.634(5) 1 d D U P D 5
N2B N 0.4936(6) 0.4986(3) 0.7759(3) 0.0344(16) Uani 0.634(5) 1 d D U P D 5
Si1B Si 0.1117(2) 0.54838(8) 0.81358(10) 0.0406(6) Uani 0.634(5) 1 d D U P D 5
Si2B Si 0.57203(12) 0.45970(5) 0.82651(5) 0.0590(3) Uani 0.634(5) 1 d D U P D 5
C25B C 0.2990(6) 0.6042(3) 0.7523(4) 0.0298(15) Uani 0.634(5) 1 d D U P D 5
C26B C 0.4194(6) 0.6092(3) 0.7442(5) 0.0255(13) Uani 0.634(5) 1 d D U P D 5
C27B C 0.5110(6) 0.5598(3) 0.7530(4) 0.0282(14) Uani 0.634(5) 1 d D U P D 5
C28B C 0.6232(6) 0.5723(3) 0.7404(3) 0.0343(14) Uani 0.634(5) 1 d D U P D 5
H28B H 0.683581 0.539081 0.744033 0.041 Uiso 0.634(5) 1 calc R U P D 5
C29B C 0.6523(6) 0.6320(3) 0.7223(3) 0.0410(14) Uani 0.634(5) 1 d D U P D 5
H29B H 0.729926 0.639074 0.715823 0.049 Uiso 0.634(5) 1 calc R U P D 5
C30B C 0.5674(7) 0.6795(3) 0.7141(3) 0.0359(14) Uani 0.634(5) 1 d D U P D 5
H30B H 0.586636 0.719695 0.701308 0.043 Uiso 0.634(5) 1 calc R U P D 5
C31B C 0.4526(6) 0.6698(3) 0.7244(4) 0.0287(14) Uani 0.634(5) 1 d D U P D 5
C32B C 0.3680(7) 0.7212(4) 0.7159(5) 0.0328(17) Uani 0.634(5) 1 d D U P D 5
H32B H 0.390105 0.761256 0.705378 0.039 Uiso 0.634(5) 1 calc R U P D 5
C33B C 0.2565(7) 0.7142(4) 0.7224(5) 0.0401(19) Uani 0.634(5) 1 d D U P D 5
H33B H 0.200876 0.748888 0.716204 0.048 Uiso 0.634(5) 1 calc R U P D 5
C34B C 0.2241(6) 0.6554(3) 0.7384(4) 0.0364(16) Uani 0.634(5) 1 d D U P D 5
H34B H 0.147153 0.650224 0.739886 0.044 Uiso 0.634(5) 1 calc R U P D 5
C35B C 0.1086(7) 0.4709(3) 0.8534(3) 0.0448(18) Uani 0.634(5) 1 d D U P D 5
H35C H 0.131329 0.436269 0.820331 0.054 Uiso 0.634(5) 1 calc R U P D 5
H35D H 0.167678 0.465329 0.877451 0.054 Uiso 0.634(5) 1 calc R U P D 5
C36B C -0.0098(8) 0.4643(6) 0.8989(4) 0.057(2) Uani 0.634(5) 1 d D U P D 5
H36D H -0.003853 0.422608 0.917633 0.086 Uiso 0.634(5) 1 calc R U P D 5
H36E H -0.032293 0.497564 0.932665 0.086 Uiso 0.634(5) 1 calc R U P D 5
H36F H -0.068710 0.468451 0.875439 0.086 Uiso 0.634(5) 1 calc R U P D 5
C37B C 0.0033(8) 0.5579(4) 0.7615(4) 0.075(2) Uani 0.634(5) 1 d D U P D 5
H37C H -0.073089 0.549104 0.786991 0.090 Uiso 0.634(5) 1 calc R U P D 5
H37D H -0.008275 0.602252 0.748152 0.090 Uiso 0.634(5) 1 calc R U P D 5
C38B C 0.0461(9) 0.5147(5) 0.7046(4) 0.099(3) Uani 0.634(5) 1 d D U P D 5
H38D H -0.010528 0.520808 0.679655 0.148 Uiso 0.634(5) 1 calc R U P D 5
H38E H 0.120957 0.523834 0.678842 0.148 Uiso 0.634(5) 1 calc R U P D 5
H38F H 0.056177 0.470714 0.717661 0.148 Uiso 0.634(5) 1 calc R U P D 5
C39B C 0.0505(6) 0.6140(3) 0.8742(3) 0.0639(19) Uani 0.634(5) 1 d D U P D 5
H39C H 0.051793 0.655039 0.853223 0.077 Uiso 0.634(5) 1 calc R U P D 5
H39D H -0.031588 0.611376 0.895926 0.077 Uiso 0.634(5) 1 calc R U P D 5
C40B C 0.1188(8) 0.6115(5) 0.9227(4) 0.097(4) Uani 0.634(5) 1 d D U P D 5
H40D H 0.084342 0.646794 0.954051 0.146 Uiso 0.634(5) 1 calc R U P D 5
H40E H 0.116511 0.571253 0.944075 0.146 Uiso 0.634(5) 1 calc R U P D 5
H40F H 0.199826 0.614882 0.901406 0.146 Uiso 0.634(5) 1 calc R U P D 5
C41B C 0.5015(4) 0.38903(14) 0.85140(14) 0.0504(9) Uani 0.634(5) 1 d D U P D 5
H41C H 0.416087 0.403122 0.866866 0.061 Uiso 0.634(5) 1 calc R U P D 5
H41D H 0.517208 0.359915 0.813932 0.061 Uiso 0.634(5) 1 calc R U P D 5
C42B C 0.5442(16) 0.3525(7) 0.9038(7) 0.056(4) Uani 0.634(5) 1 d D U P D 5
H42D H 0.504101 0.316170 0.914725 0.083 Uiso 0.634(5) 1 calc R U P D 5
H42E H 0.628378 0.337425 0.888548 0.083 Uiso 0.634(5) 1 calc R U P D 5
H42F H 0.527173 0.380668 0.941526 0.083 Uiso 0.634(5) 1 calc R U P D 5
C43B C 0.5434(6) 0.5140(2) 0.8972(2) 0.0965(17) Uani 0.634(5) 1 d D U P D 5
H43C H 0.581331 0.492440 0.928166 0.116 Uiso 0.634(5) 1 calc R U P D 5
H43D H 0.578822 0.552112 0.883992 0.116 Uiso 0.634(5) 1 calc R U P D 5
C44B C 0.4144(7) 0.5346(2) 0.9292(2) 0.114(2) Uani 0.634(5) 1 d D U P D 5
H44D H 0.403966 0.562999 0.965926 0.171 Uiso 0.634(5) 1 calc R U P D 5
H44E H 0.376630 0.556836 0.899005 0.171 Uiso 0.634(5) 1 calc R U P D 5
H44F H 0.379140 0.497154 0.943186 0.171 Uiso 0.634(5) 1 calc R U P D 5
C45B C 0.7458(10) 0.4445(6) 0.8045(7) 0.143(5) Uani 0.634(5) 1 d D U P D 5
H45E H 0.778905 0.482169 0.786921 0.171 Uiso 0.634(5) 1 calc R U P D 5
H45F H 0.775801 0.429601 0.840691 0.171 Uiso 0.634(5) 1 calc R U P D 5
C46B C 0.7627(13) 0.3985(6) 0.7602(6) 0.148(6) Uani 0.634(5) 1 d D U P D 5
H46G H 0.846456 0.383569 0.742321 0.222 Uiso 0.634(5) 1 calc R U P D 5
H46H H 0.725468 0.363247 0.779426 0.222 Uiso 0.634(5) 1 calc R U P D 5
H46I H 0.728529 0.415094 0.726394 0.222 Uiso 0.634(5) 1 calc R U P D 5
Bi1D Bi 0.39995(17) 0.45477(8) 0.74019(8) 0.01960(16) Uani 0.366(5) 1 d D . P D 6
N1D N 0.2882(8) 0.5498(5) 0.7765(7) 0.028(2) Uani 0.366(5) 1 d D U P D 6
N2D N 0.5300(9) 0.4966(5) 0.7659(5) 0.026(2) Uani 0.366(5) 1 d D U P D 6
Si1D Si 0.1508(3) 0.55375(14) 0.82866(16) 0.0318(7) Uani 0.366(5) 1 d D U P D 6
Si2D Si 0.57203(12) 0.45970(5) 0.82651(5) 0.0590(3) Uani 0.366(5) 1 d D U P D 6
C25D C 0.3392(10) 0.6037(5) 0.7543(7) 0.023(2) Uani 0.366(5) 1 d D U P D 6
C26D C 0.4612(9) 0.6067(5) 0.7388(8) 0.023(2) Uani 0.366(5) 1 d D U P D 6
C27D C 0.5526(9) 0.5559(5) 0.7433(7) 0.023(2) Uani 0.366(5) 1 d D U P D 6
C28D C 0.6674(9) 0.5629(5) 0.7226(5) 0.035(2) Uani 0.366(5) 1 d D U P D 6
H28D H 0.726580 0.527785 0.723201 0.042 Uiso 0.366(5) 1 calc R U P D 6
C29D C 0.6994(10) 0.6207(5) 0.7007(5) 0.040(2) Uani 0.366(5) 1 d D U P D 6
H29D H 0.779293 0.624692 0.687542 0.048 Uiso 0.366(5) 1 calc R U P D 6
C30D C 0.6161(10) 0.6706(6) 0.6984(6) 0.037(2) Uani 0.366(5) 1 d D U P D 6
H30D H 0.638167 0.709958 0.684719 0.045 Uiso 0.366(5) 1 calc R U P D 6
C31D C 0.4986(10) 0.6655(5) 0.7157(6) 0.027(2) Uani 0.366(5) 1 d D U P D 6
C32D C 0.4129(11) 0.7184(7) 0.7126(10) 0.035(3) Uani 0.366(5) 1 d D U P D 6
H32D H 0.436377 0.757939 0.700876 0.041 Uiso 0.366(5) 1 calc R U P D 6
C33D C 0.2985(12) 0.7145(6) 0.7260(9) 0.036(3) Uani 0.366(5) 1 d D U P D 6
H33D H 0.243396 0.750407 0.721957 0.043 Uiso 0.366(5) 1 calc R U P D 6
C34D C 0.2616(11) 0.6572(6) 0.7458(8) 0.035(3) Uani 0.366(5) 1 d D U P D 6
H34D H 0.181433 0.654591 0.753615 0.042 Uiso 0.366(5) 1 calc R U P D 6
C35D C 0.1428(10) 0.4744(5) 0.8647(6) 0.035(2) Uani 0.366(5) 1 d D U P D 6
H35E H 0.162347 0.441584 0.829987 0.042 Uiso 0.366(5) 1 calc R U P D 6
H35F H 0.202879 0.465429 0.887949 0.042 Uiso 0.366(5) 1 calc R U P D 6
C36D C 0.0249(11) 0.4680(8) 0.9101(6) 0.044(3) Uani 0.366(5) 1 d D U P D 6
H36G H 0.029066 0.425197 0.926484 0.065 Uiso 0.366(5) 1 calc R U P D 6
H36H H 0.005394 0.499255 0.945570 0.065 Uiso 0.366(5) 1 calc R U P D 6
H36I H -0.035233 0.475354 0.887471 0.065 Uiso 0.366(5) 1 calc R U P D 6
C37D C 0.0251(10) 0.5702(6) 0.7893(7) 0.062(3) Uani 0.366(5) 1 d D U P D 6
H37E H -0.048990 0.564467 0.819928 0.075 Uiso 0.366(5) 1 calc R U P D 6
H37F H 0.016419 0.614374 0.775252 0.075 Uiso 0.366(5) 1 calc R U P D 6
C38D C 0.053(2) 0.5263(9) 0.7356(11) 0.117(8) Uani 0.366(5) 1 d D U P D 6
H38G H -0.009962 0.533671 0.714716 0.176 Uiso 0.366(5) 1 calc R U P D 6
H38H H 0.126029 0.532511 0.705587 0.176 Uiso 0.366(5) 1 calc R U P D 6
H38I H 0.060871 0.482795 0.750091 0.176 Uiso 0.366(5) 1 calc R U P D 6
C39D C 0.1175(11) 0.6180(5) 0.8918(5) 0.051(3) Uani 0.366(5) 1 d D U P D 6
H39E H 0.083809 0.600006 0.933043 0.062 Uiso 0.366(5) 1 calc R U P D 6
H39F H 0.192176 0.629811 0.893529 0.062 Uiso 0.366(5) 1 calc R U P D 6
C40D C 0.0351(8) 0.6789(4) 0.8858(5) 0.049(2) Uani 0.366(5) 1 d D U P D 6
H40G H 0.025203 0.708351 0.921733 0.074 Uiso 0.366(5) 1 calc R U P D 6
H40H H 0.068066 0.698683 0.846076 0.074 Uiso 0.366(5) 1 calc R U P D 6
H40I H -0.040783 0.668746 0.885767 0.074 Uiso 0.366(5) 1 calc R U P D 6
C41D C 0.5015(4) 0.38903(14) 0.85140(14) 0.0504(9) Uani 0.366(5) 1 d D U P D 6
H41E H 0.419288 0.403856 0.875586 0.061 Uiso 0.366(5) 1 calc R U P D 6
H41F H 0.501369 0.365084 0.812928 0.061 Uiso 0.366(5) 1 calc R U P D 6
C42D C 0.562(3) 0.3435(12) 0.8927(12) 0.059(7) Uani 0.366(5) 1 d D U P D 6
H42G H 0.519874 0.307818 0.903809 0.089 Uiso 0.366(5) 1 calc R U P D 6
H42H H 0.642432 0.327588 0.868755 0.089 Uiso 0.366(5) 1 calc R U P D 6
H42I H 0.560233 0.366417 0.931503 0.089 Uiso 0.366(5) 1 calc R U P D 6
C43D C 0.5434(6) 0.5140(2) 0.8972(2) 0.0965(17) Uani 0.366(5) 1 d D U P D 6
H43E H 0.581331 0.492440 0.928166 0.116 Uiso 0.366(5) 1 calc R U P D 6
H43F H 0.578822 0.552112 0.883992 0.116 Uiso 0.366(5) 1 calc R U P D 6
C44D C 0.4144(7) 0.5346(2) 0.9292(2) 0.114(2) Uani 0.366(5) 1 d D U P D 6
H44G H 0.403966 0.562999 0.965926 0.171 Uiso 0.366(5) 1 calc R U P D 6
H44H H 0.376630 0.556836 0.899005 0.171 Uiso 0.366(5) 1 calc R U P D 6
H44I H 0.379140 0.497154 0.943186 0.171 Uiso 0.366(5) 1 calc R U P D 6
C45D C 0.7469(11) 0.4302(8) 0.8132(8) 0.094(5) Uani 0.366(5) 1 d D U P D 6
H45G H 0.783590 0.466821 0.819131 0.113 Uiso 0.366(5) 1 calc R U P D 6
H45H H 0.759672 0.398806 0.844989 0.113 Uiso 0.366(5) 1 calc R U P D 6
C46D C 0.7978(18) 0.4031(12) 0.7526(11) 0.147(9) Uani 0.366(5) 1 d D U P D 6
H46J H 0.881524 0.389143 0.746723 0.220 Uiso 0.366(5) 1 calc R U P D 6
H46K H 0.762048 0.366545 0.747023 0.220 Uiso 0.366(5) 1 calc R U P D 6
H46L H 0.785920 0.434432 0.721213 0.220 Uiso 0.366(5) 1 calc R U P D 6

loop_
_atom_site_aniso_label
_atom_site_aniso_U_11
_atom_site_aniso_U_22
_atom_site_aniso_U_33
_atom_site_aniso_U_23
_atom_site_aniso_U_13
_atom_site_aniso_U_12
Fe1A 0.02532(17) 0.01655(15) 0.01311(14) 0.00077(12) -0.00302(12) -0.00648(13)
Cl1A 0.0354(3) 0.0240(3) 0.0137(2) -0.0002(2) -0.0032(2) -0.0073(2)
P1A 0.0329(4) 0.0338(4) 0.0330(4) -0.0137(3) -0.0131(3) 0.0063(3)
P2A 0.0281(3) 0.0300(3) 0.0174(3) -0.0010(2) -0.0022(2) -0.0126(3)
C1A 0.0475(17) 0.0200(12) 0.0248(12) -0.0029(10) -0.0185(12) -0.0013(11)
C2A 0.0300(12) 0.0180(11) 0.0139(10) -0.0010(8) -0.0049(9) -0.0062(9)
C3A 0.0283(12) 0.0194(11) 0.0185(11) -0.0002(9) -0.0045(9) -0.0077(9)
C4A 0.0424(15) 0.0190(12) 0.0268(12) -0.0016(10) -0.0178(11) -0.0054(11)
C5A 0.0546(17) 0.0190(12) 0.0144(10) 0.0027(9) -0.0071(11) -0.0127(11)
C6A 0.0346(14) 0.0226(12) 0.0168(11) -0.0065(9) 0.0015(10) -0.0121(10)
C7A 0.0382(16) 0.0300(14) 0.0343(15) -0.0052(11) 0.0035(12) -0.0165(12)
C8A 0.067(2) 0.0318(16) 0.063(2) -0.0082(15) -0.0497(19) 0.0028(15)
C9A 0.119(3) 0.0302(16) 0.0157(12) 0.0071(11) -0.0165(16) -0.0320(18)
C10A 0.0388(16) 0.0379(17) 0.0461(18) -0.0234(14) 0.0150(14) -0.0186(13)
C11A 0.037(3) 0.015(2) 0.031(3) -0.0044(17) -0.003(2) -0.0056(19)
C12A 0.038(3) 0.018(3) 0.021(2) -0.0003(18) -0.002(2) -0.013(2)
C11C 0.032(3) 0.025(3) 0.022(3) -0.004(2) -0.005(2) -0.004(3)
C12C 0.035(4) 0.015(4) 0.033(5) -0.003(3) -0.001(3) -0.005(3)
C13A 0.072(2) 0.0236(14) 0.0279(14) 0.0029(11) -0.0069(14) 0.0038(14)
C14A 0.075(3) 0.0251(15) 0.049(2) 0.0023(14) 0.0026(17) 0.0060(16)
C15A 0.109(3) 0.042(2) 0.0408(19) 0.0184(16) 0.006(2) 0.027(2)
C16A 0.030(2) 0.024(2) 0.022(2) 0.0010(17) -0.0081(18) 0.0004(19)
C17A 0.036(3) 0.036(3) 0.032(3) -0.003(2) 0.003(2) -0.006(2)
C18A 0.052(5) 0.039(4) 0.037(5) 0.004(4) -0.002(4) -0.004(3)
C16C 0.028(4) 0.038(5) 0.042(4) -0.001(4) 0.001(3) -0.003(3)
C17C 0.046(5) 0.164(12) 0.040(4) -0.022(6) 0.007(4) -0.036(7)
C18C 0.032(6) 0.093(15) 0.044(8) 0.003(8) -0.008(5) -0.013(7)
C19A 0.0371(15) 0.0236(13) 0.0226(12) 0.0011(10) 0.0005(11) -0.0113(11)
C20A 0.111(3) 0.049(2) 0.0329(17) -0.0027(15) 0.0156(19) -0.053(2)
C21A 0.109(3) 0.055(2) 0.045(2) -0.0003(17) 0.020(2) -0.055(2)
C22A 0.030(3) 0.031(3) 0.024(2) 0.005(2) -0.008(2) -0.013(2)
C23A 0.048(3) 0.051(3) 0.043(3) 0.008(3) -0.015(2) -0.027(3)
C24A 0.045(4) 0.060(5) 0.074(5) 0.009(4) -0.028(3) -0.022(4)
C22C 0.035(4) 0.035(4) 0.024(3) 0.002(3) -0.009(3) -0.015(3)
C23C 0.029(4) 0.039(4) 0.036(4) 0.018(3) -0.014(3) -0.020(3)
C24C 0.067(7) 0.037(5) 0.097(8) 0.019(5) -0.059(6) -0.025(5)
Bi1A 0.02455(5) 0.02058(4) 0.01393(4) 0.00140(3) -0.00256(3) -0.00722(3)
N1A 0.0262(11) 0.0237(10) 0.0170(9) 0.0004(8) -0.0023(8) -0.0107(8)
N2A 0.0221(10) 0.0264(11) 0.0227(10) 0.0020(8) -0.0054(8) -0.0046(8)
Si1A 0.0307(4) 0.0255(3) 0.0150(3) -0.0005(3) -0.0012(3) -0.0087(3)
Si2A 0.0227(4) 0.0347(4) 0.0259(4) 0.0025(3) -0.0035(3) -0.0039(3)
C25A 0.0313(13) 0.0213(11) 0.0142(10) 0.0040(8) -0.0082(9) -0.0099(10)
C26A 0.0346(13) 0.0202(11) 0.0158(10) 0.0068(9) -0.0121(9) -0.0087(10)
C27A 0.0311(13) 0.0229(12) 0.0150(10) 0.0023(9) -0.0084(9) -0.0020(10)
C28A 0.0441(17) 0.0296(14) 0.0244(13) -0.0016(11) -0.0099(12) 0.0052(12)
C29A 0.069(2) 0.0227(13) 0.0275(14) -0.0007(11) -0.0197(14) 0.0051(13)
C30A 0.074(2) 0.0175(12) 0.0285(14) 0.0053(10) -0.0275(14) -0.0095(13)
C31A 0.0505(16) 0.0209(12) 0.0194(11) 0.0096(9) -0.0196(11) -0.0133(11)
C32A 0.0577(18) 0.0303(14) 0.0283(13) 0.0140(11) -0.0253(13) -0.0259(13)
C33A 0.0406(16) 0.0400(16) 0.0309(14) 0.0145(12) -0.0170(12) -0.0263(13)
C34A 0.0312(14) 0.0299(13) 0.0260(13) 0.0054(10) -0.0088(11) -0.0114(11)
C35A 0.0393(15) 0.0254(13) 0.0196(11) -0.0031(10) -0.0044(11) -0.0096(11)
C36A 0.055(2) 0.0416(17) 0.0308(15) -0.0140(13) -0.0062(14) -0.0142(15)
C37A 0.0354(16) 0.0476(18) 0.0239(13) -0.0065(12) 0.0023(11) -0.0089(13)
C38A 0.0363(18) 0.058(2) 0.0454(19) 0.0003(16) -0.0045(14) 0.0047(15)
C39A 0.0529(18) 0.0317(15) 0.0248(13) 0.0050(11) -0.0130(13) -0.0162(13)
C40A 0.059(2) 0.049(2) 0.069(2) 0.0211(18) -0.035(2) -0.0118(17)
C41A 0.0292(16) 0.072(3) 0.066(2) -0.027(2) -0.0120(16) -0.0086(16)
C42A 0.0358(17) 0.059(2) 0.056(2) -0.0074(17) -0.0127(15) -0.0159(16)
C43A 0.052(2) 0.062(3) 0.125(4) 0.046(3) -0.053(3) -0.0199(19)
C44A 0.062(3) 0.055(2) 0.145(5) 0.003(3) -0.066(3) 0.004(2)
C45A 0.043(2) 0.129(4) 0.0281(16) -0.0136(19) 0.0059(14) -0.042(2)
C46A 0.038(3) 0.086(6) 0.036(3) 0.007(3) 0.004(2) -0.004(3)
C45C 0.043(2) 0.129(4) 0.0281(16) -0.0136(19) 0.0059(14) -0.042(2)
C46C 0.032(4) 0.058(6) 0.024(3) 0.007(3) -0.004(3) -0.012(4)
Fe1B 0.02972(18) 0.01771(16) 0.01413(14) 0.00494(12) -0.00681(13) -0.00626(14)
Cl1B 0.0385(3) 0.0264(3) 0.0180(3) 0.0064(2) -0.0119(2) -0.0101(3)
P1B 0.0245(3) 0.0201(3) 0.0180(3) 0.0024(2) -0.0062(2) -0.0039(2)
P2B 0.0244(3) 0.0215(3) 0.0201(3) 0.0063(2) -0.0053(2) -0.0045(2)
C1B 0.0566(19) 0.0222(13) 0.0209(12) 0.0030(10) -0.0127(12) -0.0044(12)
C2B 0.0454(15) 0.0193(12) 0.0163(11) 0.0067(9) -0.0115(10) -0.0062(11)
C3B 0.0446(15) 0.0173(11) 0.0194(11) 0.0068(9) -0.0139(11) -0.0038(10)
C4B 0.0528(17) 0.0196(12) 0.0145(10) 0.0057(9) -0.0121(11) -0.0070(11)
C5B 0.0483(16) 0.0211(12) 0.0185(11) 0.0074(9) -0.0045(11) -0.0094(11)
C6B 0.0453(15) 0.0218(12) 0.0206(11) 0.0091(9) -0.0101(11) -0.0129(11)
C7B 0.0506(18) 0.0264(14) 0.0392(16) 0.0079(12) -0.0246(14) -0.0006(13)
C8B 0.072(2) 0.0273(14) 0.0190(12) 0.0045(10) -0.0188(13) -0.0112(14)
C9B 0.059(2) 0.0285(15) 0.0296(14) 0.0109(12) 0.0048(13) -0.0112(14)
C10B 0.0552(19) 0.0314(15) 0.0343(15) 0.0105(12) -0.0157(14) -0.0209(14)
C11B 0.0257(12) 0.0202(12) 0.0227(11) 0.0068(9) -0.0052(9) -0.0058(9)
C12B 0.0262(13) 0.0193(12) 0.0249(12) 0.0037(9) -0.0043(10) -0.0033(10)
C13B 0.0326(15) 0.0369(15) 0.0277(13) -0.0004(11) -0.0127(11) -0.0055(12)
C14B 0.0294(15) 0.0395(16) 0.0396(16) -0.0114(13) -0.0098(12) -0.0047(12)
C15B 0.0381(18) 0.059(2) 0.068(2) -0.0279(19) -0.0230(17) -0.0019(16)
C16B 0.0305(14) 0.0238(13) 0.0237(12) 0.0033(10) -0.0024(10) -0.0050(10)
C17B 0.0293(14) 0.0348(15) 0.0283(13) 0.0024(11) -0.0032(11) -0.0070(11)
C18B 0.0314(15) 0.0397(17) 0.0346(15) 0.0046(13) 0.0013(12) -0.0030(12)
C19B 0.0259(13) 0.0348(15) 0.0311(14) 0.0081(11) -0.0096(11) -0.0037(11)
C20B 0.0311(15) 0.0473(18) 0.0509(19) 0.0149(15) -0.0182(14) -0.0133(13)
C21B 0.048(2) 0.077(3) 0.068(3) 0.016(2) -0.0343(19) -0.0217(19)
C22B 0.0355(15) 0.0282(13) 0.0221(12) 0.0042(10) 0.0001(11) -0.0036(11)
C23B 0.0405(17) 0.0316(15) 0.0350(15) 0.0027(12) 0.0005(13) 0.0051(13)
C24B 0.055(2) 0.0414(18) 0.0384(17) -0.0029(14) 0.0065(15) 0.0058(16)
Bi1B 0.0377(4) 0.01794(14) 0.01703(11) 0.00136(9) -0.0051(2) -0.0089(2)
N1B 0.049(3) 0.022(2) 0.028(3) 0.0005(18) 0.005(3) -0.013(2)
N2B 0.064(4) 0.025(2) 0.019(3) 0.0097(19) -0.011(3) -0.025(3)
Si1B 0.0534(13) 0.0354(8) 0.0292(9) -0.0003(6) 0.0027(8) -0.0202(8)
Si2B 0.0920(9) 0.0407(5) 0.0583(6) 0.0277(5) -0.0380(6) -0.0227(5)
C25B 0.041(3) 0.028(3) 0.018(2) -0.0018(18) 0.000(3) -0.013(3)
C26B 0.044(3) 0.019(2) 0.014(2) 0.0029(17) -0.003(4) -0.018(3)
C27B 0.047(4) 0.029(3) 0.013(3) 0.0047(19) -0.007(3) -0.022(3)
C28B 0.049(4) 0.034(3) 0.028(3) 0.007(2) -0.018(3) -0.018(3)
C29B 0.054(4) 0.040(3) 0.038(4) 0.008(3) -0.017(3) -0.027(3)
C30B 0.057(4) 0.029(3) 0.032(3) 0.008(2) -0.017(3) -0.027(3)
C31B 0.046(3) 0.026(3) 0.015(2) 0.0001(18) -0.003(3) -0.019(3)
C32B 0.055(5) 0.020(2) 0.022(3) 0.0010(19) -0.005(5) -0.011(3)
C33B 0.047(4) 0.030(3) 0.034(4) 0.002(2) 0.002(4) -0.003(3)
C34B 0.041(4) 0.029(3) 0.033(4) 0.001(2) 0.001(3) -0.007(3)
C35B 0.063(5) 0.040(3) 0.032(3) 0.004(2) -0.005(3) -0.025(3)
C36B 0.065(6) 0.072(5) 0.045(4) 0.012(3) -0.013(3) -0.046(5)
C37B 0.096(6) 0.063(5) 0.068(5) 0.012(4) -0.019(4) -0.030(5)
C38B 0.114(8) 0.118(8) 0.061(5) 0.009(5) -0.018(5) -0.020(6)
C39B 0.062(4) 0.056(4) 0.058(4) -0.014(3) 0.020(3) -0.028(3)
C40B 0.109(7) 0.137(8) 0.060(5) -0.029(5) -0.005(4) -0.089(6)
C41B 0.105(3) 0.0252(15) 0.0252(14) 0.0097(12) -0.0228(17) -0.0138(17)
C42B 0.080(6) 0.036(5) 0.042(6) 0.021(5) -0.008(4) -0.002(4)
C43B 0.202(5) 0.056(3) 0.082(3) 0.034(2) -0.104(3) -0.057(3)
C44B 0.240(6) 0.052(3) 0.055(3) -0.015(2) -0.065(4) -0.001(4)
C45B 0.236(10) 0.089(8) 0.127(8) 0.081(6) -0.090(8) -0.027(7)
C46B 0.268(16) 0.158(10) 0.123(8) 0.083(7) -0.152(10) -0.165(11)
Bi1D 0.0246(4) 0.01790(18) 0.01897(17) 0.00218(12) -0.0106(3) -0.0034(3)
N1D 0.042(4) 0.017(4) 0.024(4) 0.000(3) -0.008(4) -0.008(3)
N2D 0.043(5) 0.028(4) 0.014(4) 0.007(3) -0.008(4) -0.022(4)
Si1D 0.0348(15) 0.0223(12) 0.0427(15) -0.0063(10) -0.0201(12) -0.0020(10)
Si2D 0.0920(9) 0.0407(5) 0.0583(6) 0.0277(5) -0.0380(6) -0.0227(5)
C25D 0.037(5) 0.016(3) 0.016(4) 0.003(3) -0.009(5) -0.005(4)
C26D 0.037(5) 0.022(4) 0.014(4) 0.000(3) -0.008(5) -0.015(4)
C27D 0.035(5) 0.024(4) 0.016(5) 0.009(3) -0.010(5) -0.015(4)
C28D 0.037(5) 0.041(5) 0.029(5) 0.005(4) -0.002(4) -0.021(4)
C29D 0.052(6) 0.048(5) 0.031(5) 0.010(4) -0.013(4) -0.032(4)
C30D 0.056(6) 0.041(5) 0.030(6) 0.013(4) -0.021(5) -0.036(4)
C31D 0.050(5) 0.020(4) 0.016(5) 0.004(3) -0.013(5) -0.016(4)
C32D 0.061(7) 0.020(4) 0.026(5) 0.004(3) -0.014(7) -0.013(5)
C33D 0.051(7) 0.021(4) 0.034(5) 0.006(4) -0.011(8) -0.001(6)
C34D 0.045(6) 0.027(4) 0.035(5) 0.004(3) -0.018(5) -0.003(4)
C35D 0.037(5) 0.045(5) 0.028(5) 0.005(4) -0.016(4) -0.009(4)
C36D 0.039(6) 0.048(7) 0.046(7) 0.005(5) -0.010(5) -0.014(5)
C37D 0.065(7) 0.050(7) 0.098(9) 0.030(6) -0.058(7) -0.024(5)
C38D 0.143(17) 0.095(13) 0.159(17) -0.018(11) -0.128(15) 0.000(11)
C39D 0.050(6) 0.056(6) 0.050(6) -0.009(5) -0.030(5) 0.010(5)
C40D 0.045(5) 0.042(5) 0.053(6) -0.001(4) -0.003(4) -0.003(4)
C41D 0.105(3) 0.0252(15) 0.0252(14) 0.0097(12) -0.0228(17) -0.0138(17)
C42D 0.114(17) 0.046(9) 0.025(7) 0.008(6) -0.028(10) -0.015(9)
C43D 0.202(5) 0.056(3) 0.082(3) 0.034(2) -0.104(3) -0.057(3)
C44D 0.240(6) 0.052(3) 0.055(3) -0.015(2) -0.065(4) -0.001(4)
C45D 0.175(11) 0.044(8) 0.109(10) 0.049(7) -0.099(8) -0.044(7)
C46D 0.111(12) 0.141(15) 0.168(13) -0.025(12) -0.061(11) 0.072(11)

loop_
_atom_type_symbol
_atom_type_description
_atom_type_scat_dispersion_real
_atom_type_scat_dispersion_imag
_atom_type_scat_source
C C 0.0033 0.0016 'International Tables Vol C Tables 4.2.6.8 and 6.1.1.4'
H H 0.0000 0.0000 'International Tables Vol C Tables 4.2.6.8 and 6.1.1.4'
N N 0.0061 0.0033 'International Tables Vol C Tables 4.2.6.8 and 6.1.1.4'
Si Si 0.0817 0.0704 'International Tables Vol C Tables 4.2.6.8 and 6.1.1.4'
P P 0.1023 0.0942 'International Tables Vol C Tables 4.2.6.8 and 6.1.1.4'
Cl Cl 0.1484 0.1585 'International Tables Vol C Tables 4.2.6.8 and 6.1.1.4'
Fe Fe 0.3463 0.8444 'International Tables Vol C Tables 4.2.6.8 and 6.1.1.4'
Bi Bi -4.1077 10.2566 'International Tables Vol C Tables 4.2.6.8 and 6.1.1.4'

loop_
_geom_angle_atom_site_label_1
_geom_angle_atom_site_label_2
_geom_angle_atom_site_label_3
_geom_angle
_geom_angle_site_symmetry_1
_geom_angle_site_symmetry_3
_geom_angle_publ_flag
C5A Fe1A C4A 39.87(11) . . ?
C5A Fe1A C3A 66.83(10) . . ?
C4A Fe1A C3A 39.21(10) . . ?
C5A Fe1A C6A 39.71(11) . . ?
C4A Fe1A C6A 66.04(11) . . ?
C3A Fe1A C6A 66.20(10) . . ?
C5A Fe1A C2A 66.22(9) . . ?
C4A Fe1A C2A 65.67(10) . . ?
C3A Fe1A C2A 39.57(10) . . ?
C6A Fe1A C2A 38.89(9) . . ?
C5A Fe1A P2A 106.01(8) . . ?
C4A Fe1A P2A 142.95(8) . . ?
C3A Fe1A P2A 160.94(7) . . ?
C6A Fe1A P2A 96.73(8) . . ?
C2A Fe1A P2A 121.53(8) . . ?
C5A Fe1A P1A 110.77(8) . . ?
C4A Fe1A P1A 95.02(8) . . ?
C3A Fe1A P1A 114.52(8) . . ?
C6A Fe1A P1A 149.67(8) . . ?
C2A Fe1A P1A 153.96(7) . . ?
P2A Fe1A P1A 84.46(5) . . ?
C5A Fe1A Cl1A 155.65(7) . . ?
C4A Fe1A Cl1A 126.97(8) . . ?
C3A Fe1A Cl1A 92.04(7) . . ?
C6A Fe1A Cl1A 121.76(8) . . ?
C2A Fe1A Cl1A 89.88(6) . . ?
P2A Fe1A Cl1A 90.08(3) . . ?
P1A Fe1A Cl1A 88.49(3) . . ?
Fe1A Cl1A Bi1A 98.82(3) . . ?
C11C P1A C13A 116.4(2) . . ?
C16A P1A C13A 104.84(19) . . ?
C16A P1A C11A 99.9(2) . . ?
C13A P1A C11A 93.3(2) . . ?
C11C P1A C16C 101.6(3) . . ?
C13A P1A C16C 94.9(3) . . ?
C11C P1A Fe1A 108.3(2) . . ?
C16A P1A Fe1A 123.21(15) . . ?
C13A P1A Fe1A 121.52(10) . . ?
C11A P1A Fe1A 107.66(16) . . ?
C16C P1A Fe1A 111.3(3) . . ?
C12A P2A C19A 107.9(2) . . ?
C22C P2A C19A 105.3(3) . . ?
C12A P2A C22A 103.1(3) . . ?
C19A P2A C22A 100.36(19) . . ?
C22C P2A C12C 98.0(4) . . ?
C19A P2A C12C 95.5(3) . . ?
C12A P2A Fe1A 109.3(2) . . ?
C22C P2A Fe1A 125.4(2) . . ?
C19A P2A Fe1A 120.39(9) . . ?
C22A P2A Fe1A 114.19(17) . . ?
C12C P2A Fe1A 105.3(3) . . ?
C2A C1A Bi1A 118.96(17) . . ?
C2A C1A H1A1 107.6 . . ?
Bi1A C1A H1A1 107.6 . . ?
C2A C1A H1A2 107.6 . . ?
Bi1A C1A H1A2 107.6 . . ?
H1A1 C1A H1A2 107.0 . . ?
C6A C2A C3A 107.8(2) . . ?
C6A C2A C1A 127.5(2) . . ?
C3A C2A C1A 124.1(2) . . ?
C6A C2A Fe1A 69.68(14) . . ?
C3A C2A Fe1A 69.06(13) . . ?
C1A C2A Fe1A 132.93(17) . . ?
C4A C3A C2A 107.6(2) . . ?
C4A C3A C7A 127.2(3) . . ?
C2A C3A C7A 124.9(2) . . ?
C4A C3A Fe1A 70.32(14) . . ?
C2A C3A Fe1A 71.37(14) . . ?
C7A C3A Fe1A 128.50(18) . . ?
C3A C4A C5A 108.6(2) . . ?
C3A C4A C8A 125.3(3) . . ?
C5A C4A C8A 125.6(3) . . ?
C3A C4A Fe1A 70.47(15) . . ?
C5A C4A Fe1A 69.15(15) . . ?
C8A C4A Fe1A 133.00(19) . . ?
C6A C5A C4A 107.4(2) . . ?
C6A C5A C9A 125.3(3) . . ?
C4A C5A C9A 126.3(3) . . ?
C6A C5A Fe1A 71.43(14) . . ?
C4A C5A Fe1A 70.98(14) . . ?
C9A C5A Fe1A 131.66(19) . . ?
C2A C6A C5A 108.4(2) . . ?
C2A C6A C10A 124.9(3) . . ?
C5A C6A C10A 126.0(2) . . ?
C2A C6A Fe1A 71.43(14) . . ?
C5A C6A Fe1A 68.86(14) . . ?
C10A C6A Fe1A 132.71(18) . . ?
C3A C7A H7A1 109.5 . . ?
C3A C7A H7A2 109.5 . . ?
H7A1 C7A H7A2 109.5 . . ?
C3A C7A H7A3 109.5 . . ?
H7A1 C7A H7A3 109.5 . . ?
H7A2 C7A H7A3 109.5 . . ?
C4A C8A H8A1 109.5 . . ?
C4A C8A H8A2 109.5 . . ?
H8A1 C8A H8A2 109.5 . . ?
C4A C8A H8A3 109.5 . . ?
H8A1 C8A H8A3 109.5 . . ?
H8A2 C8A H8A3 109.5 . . ?
C5A C9A H9A1 109.5 . . ?
C5A C9A H9A2 109.5 . . ?
H9A1 C9A H9A2 109.5 . . ?
C5A C9A H9A3 109.5 . . ?
H9A1 C9A H9A3 109.5 . . ?
H9A2 C9A H9A3 109.5 . . ?
C6A C10A H10A 109.5 . . ?
C6A C10A H10B 109.5 . . ?
H10A C10A H10B 109.5 . . ?
C6A C10A H10C 109.5 . . ?
H10A C10A H10C 109.5 . . ?
H10B C10A H10C 109.5 . . ?
C12A C11A P1A 107.7(3) . . ?
C12A C11A H11A 110.2 . . ?
P1A C11A H11A 110.2 . . ?
C12A C11A H11B 110.2 . . ?
P1A C11A H11B 110.2 . . ?
H11A C11A H11B 108.5 . . ?
C11A C12A P2A 106.3(4) . . ?
C11A C12A H12A 110.5 . . ?
P2A C12A H12A 110.5 . . ?
C11A C12A H12B 110.5 . . ?
P2A C12A H12B 110.5 . . ?
H12A C12A H12B 108.7 . . ?
C12C C11C P1A 102.9(5) . . ?
C12C C11C H11C 111.2 . . ?
P1A C11C H11C 111.2 . . ?
C12C C11C H11D 111.2 . . ?
P1A C11C H11D 111.2 . . ?
H11C C11C H11D 109.1 . . ?
C11C C12C P2A 108.7(5) . . ?
C11C C12C H12C 109.9 . . ?
P2A C12C H12C 109.9 . . ?
C11C C12C H12D 109.9 . . ?
P2A C12C H12D 109.9 . . ?
H12C C12C H12D 108.3 . . ?
C14A C13A P1A 117.9(2) . . ?
C14A C13A H13A 107.8 . . ?
P1A C13A H13A 107.8 . . ?
C14A C13A H13B 107.8 . . ?
P1A C13A H13B 107.8 . . ?
H13A C13A H13B 107.2 . . ?
C15A C14A C13A 111.4(3) . . ?
C15A C14A H14A 109.4 . . ?
C13A C14A H14A 109.4 . . ?
C15A C14A H14B 109.4 . . ?
C13A C14A H14B 109.4 . . ?
H14A C14A H14B 108.0 . . ?
C14A C15A H15A 109.5 . . ?
C14A C15A H15B 109.5 . . ?
H15A C15A H15B 109.5 . . ?
C14A C15A H15C 109.5 . . ?
H15A C15A H15C 109.5 . . ?
H15B C15A H15C 109.5 . . ?
C17A C16A P1A 111.0(4) . . ?
C17A C16A H16A 109.4 . . ?
P1A C16A H16A 109.4 . . ?
C17A C16A H16B 109.4 . . ?
P1A C16A H16B 109.4 . . ?
H16A C16A H16B 108.0 . . ?
C16A C17A C18A 114.5(7) . . ?
C16A C17A H17A 108.6 . . ?
C18A C17A H17A 108.6 . . ?
C16A C17A H17B 108.6 . . ?
C18A C17A H17B 108.6 . . ?
H17A C17A H17B 107.6 . . ?
C17A C18A H18A 109.5 . . ?
C17A C18A H18B 109.5 . . ?
H18A C18A H18B 109.5 . . ?
C17A C18A H18C 109.5 . . ?
H18A C18A H18C 109.5 . . ?
H18B C18A H18C 109.5 . . ?
C17C C16C P1A 121.8(7) . . ?
C17C C16C H16C 106.9 . . ?
P1A C16C H16C 106.9 . . ?
C17C C16C H16D 106.9 . . ?
P1A C16C H16D 106.9 . . ?
H16C C16C H16D 106.7 . . ?
C16C C17C C18C 117.9(12) . . ?
C16C C17C H17C 107.8 . . ?
C18C C17C H17C 107.8 . . ?
C16C C17C H17D 107.8 . . ?
C18C C17C H17D 107.8 . . ?
H17C C17C H17D 107.2 . . ?
C17C C18C H18D 109.5 . . ?
C17C C18C H18E 109.5 . . ?
H18D C18C H18E 109.5 . . ?
C17C C18C H18F 109.5 . . ?
H18D C18C H18F 109.5 . . ?
H18E C18C H18F 109.5 . . ?
C20A C19A P2A 116.8(2) . . ?
C20A C19A H19A 108.1 . . ?
P2A C19A H19A 108.1 . . ?
C20A C19A H19B 108.1 . . ?
P2A C19A H19B 108.1 . . ?
H19A C19A H19B 107.3 . . ?
C19A C20A C21A 112.5(3) . . ?
C19A C20A H20A 109.1 . . ?
C21A C20A H20A 109.1 . . ?
C19A C20A H20B 109.1 . . ?
C21A C20A H20B 109.1 . . ?
H20A C20A H20B 107.8 . . ?
C20A C21A H21A 109.5 . . ?
C20A C21A H21B 109.5 . . ?
H21A C21A H21B 109.5 . . ?
C20A C21A H21C 109.5 . . ?
H21A C21A H21C 109.5 . . ?
H21B C21A H21C 109.5 . . ?
C23A C22A P2A 118.6(4) . . ?
C23A C22A H22A 107.7 . . ?
P2A C22A H22A 107.7 . . ?
C23A C22A H22B 107.7 . . ?
P2A C22A H22B 107.7 . . ?
H22A C22A H22B 107.1 . . ?
C24A C23A C22A 111.4(5) . . ?
C24A C23A H23A 109.3 . . ?
C22A C23A H23A 109.3 . . ?
C24A C23A H23B 109.3 . . ?
C22A C23A H23B 109.3 . . ?
H23A C23A H23B 108.0 . . ?
C23A C24A H24A 109.5 . . ?
C23A C24A H24B 109.5 . . ?
H24A C24A H24B 109.5 . . ?
C23A C24A H24C 109.5 . . ?
H24A C24A H24C 109.5 . . ?
H24B C24A H24C 109.5 . . ?
C23C C22C P2A 112.0(5) . . ?
C23C C22C H22C 109.2 . . ?
P2A C22C H22C 109.2 . . ?
C23C C22C H22D 109.2 . . ?
P2A C22C H22D 109.2 . . ?
H22C C22C H22D 107.9 . . ?
C22C C23C C24C 112.4(7) . . ?
C22C C23C H23C 109.1 . . ?
C24C C23C H23C 109.1 . . ?
C22C C23C H23D 109.1 . . ?
C24C C23C H23D 109.1 . . ?
H23C C23C H23D 107.9 . . ?
C23C C24C H24D 109.5 . . ?
C23C C24C H24E 109.5 . . ?
H24D C24C H24E 109.5 . . ?
C23C C24C H24F 109.5 . . ?
H24D C24C H24F 109.5 . . ?
H24E C24C H24F 109.5 . . ?
N1A Bi1A N2A 82.17(8) . . ?
N1A Bi1A C1A 94.56(10) . . ?
N2A Bi1A C1A 91.62(9) . . ?
N1A Bi1A Cl1A 92.08(7) . . ?
N2A Bi1A Cl1A 169.92(6) . . ?
C1A Bi1A Cl1A 80.55(7) . . ?
C25A N1A Si1A 123.70(16) . . ?
C25A N1A Bi1A 115.67(15) . . ?
Si1A N1A Bi1A 120.16(11) . . ?
C27A N2A Si2A 125.62(18) . . ?
C27A N2A Bi1A 115.34(16) . . ?
Si2A N2A Bi1A 118.22(11) . . ?
N1A Si1A C39A 109.71(12) . . ?
N1A Si1A C35A 106.72(11) . . ?
C39A Si1A C35A 109.06(13) . . ?
N1A Si1A C37A 116.98(12) . . ?
C39A Si1A C37A 106.45(14) . . ?
C35A Si1A C37A 107.74(14) . . ?
N2A Si2A C45C 112.85(15) . . ?
N2A Si2A C45A 112.85(15) . . ?
N2A Si2A C43A 111.91(14) . . ?
C45C Si2A C43A 110.8(2) . . ?
C45A Si2A C43A 110.8(2) . . ?
N2A Si2A C41A 107.12(13) . . ?
C45C Si2A C41A 106.20(19) . . ?
C45A Si2A C41A 106.20(19) . . ?
C43A Si2A C41A 107.6(2) . . ?
C34A C25A N1A 117.4(2) . . ?
C34A C25A C26A 118.5(2) . . ?
N1A C25A C26A 124.1(2) . . ?
C31A C26A C25A 117.4(2) . . ?
C31A C26A C27A 117.1(2) . . ?
C25A C26A C27A 125.5(2) . . ?
C28A C27A N2A 119.0(2) . . ?
C28A C27A C26A 118.3(2) . . ?
N2A C27A C26A 122.6(2) . . ?
C29A C28A C27A 122.9(3) . . ?
C29A C28A H28A 118.6 . . ?
C27A C28A H28A 118.6 . . ?
C30A C29A C28A 120.2(3) . . ?
C30A C29A H29A 119.9 . . ?
C28A C29A H29A 119.9 . . ?
C29A C30A C31A 120.8(3) . . ?
C29A C30A H30A 119.6 . . ?
C31A C30A H30A 119.6 . . ?
C32A C31A C30A 118.6(3) . . ?
C32A C31A C26A 120.7(3) . . ?
C30A C31A C26A 120.6(3) . . ?
C33A C32A C31A 120.7(3) . . ?
C33A C32A H32A 119.6 . . ?
C31A C32A H32A 119.6 . . ?
C32A C33A C34A 119.7(3) . . ?
C32A C33A H33A 120.2 . . ?
C34A C33A H33A 120.2 . . ?
C25A C34A C33A 123.0(3) . . ?
C25A C34A H34A 118.5 . . ?
C33A C34A H34A 118.5 . . ?
C36A C35A Si1A 113.35(19) . . ?
C36A C35A H35A 108.9 . . ?
Si1A C35A H35A 108.9 . . ?
C36A C35A H35B 108.9 . . ?
Si1A C35A H35B 108.9 . . ?
H35A C35A H35B 107.7 . . ?
C35A C36A H36A 109.5 . . ?
C35A C36A H36B 109.5 . . ?
H36A C36A H36B 109.5 . . ?
C35A C36A H36C 109.5 . . ?
H36A C36A H36C 109.5 . . ?
H36B C36A H36C 109.5 . . ?
C38A C37A Si1A 116.3(2) . . ?
C38A C37A H37A 108.2 . . ?
Si1A C37A H37A 108.2 . . ?
C38A C37A H37B 108.2 . . ?
Si1A C37A H37B 108.2 . . ?
H37A C37A H37B 107.4 . . ?
C37A C38A H38A 109.5 . . ?
C37A C38A H38B 109.5 . . ?
H38A C38A H38B 109.5 . . ?
C37A C38A H38C 109.5 . . ?
H38A C38A H38C 109.5 . . ?
H38B C38A H38C 109.5 . . ?
C40A C39A Si1A 114.4(2) . . ?
C40A C39A H39A 108.7 . . ?
Si1A C39A H39A 108.7 . . ?
C40A C39A H39B 108.7 . . ?
Si1A C39A H39B 108.7 . . ?
H39A C39A H39B 107.6 . . ?
C39A C40A H40A 109.5 . . ?
C39A C40A H40B 109.5 . . ?
H40A C40A H40B 109.5 . . ?
C39A C40A H40C 109.5 . . ?
H40A C40A H40C 109.5 . . ?
H40B C40A H40C 109.5 . . ?
C42A C41A Si2A 116.5(2) . . ?
C42A C41A H41A 108.2 . . ?
Si2A C41A H41A 108.2 . . ?
C42A C41A H41B 108.2 . . ?
Si2A C41A H41B 108.2 . . ?
H41A C41A H41B 107.3 . . ?
C41A C42A H42A 109.5 . . ?
C41A C42A H42B 109.5 . . ?
H42A C42A H42B 109.5 . . ?
C41A C42A H42C 109.5 . . ?
H42A C42A H42C 109.5 . . ?
H42B C42A H42C 109.5 . . ?
C44A C43A Si2A 116.6(3) . . ?
C44A C43A H43A 108.1 . . ?
Si2A C43A H43A 108.1 . . ?
C44A C43A H43B 108.1 . . ?
Si2A C43A H43B 108.1 . . ?
H43A C43A H43B 107.3 . . ?
C43A C44A H44A 109.5 . . ?
C43A C44A H44B 109.5 . . ?
H44A C44A H44B 109.5 . . ?
C43A C44A H44C 109.5 . . ?
H44A C44A H44C 109.5 . . ?
H44B C44A H44C 109.5 . . ?
C46A C45A Si2A 121.8(4) . . ?
C46A C45A H45A 106.9 . . ?
Si2A C45A H45A 106.9 . . ?
C46A C45A H45B 106.9 . . ?
Si2A C45A H45B 106.9 . . ?
H45A C45A H45B 106.7 . . ?
C45A C46A H46A 109.5 . . ?
C45A C46A H46B 109.5 . . ?
H46A C46A H46B 109.5 . . ?
C45A C46A H46C 109.5 . . ?
H46A C46A H46C 109.5 . . ?
H46B C46A H46C 109.5 . . ?
C46C C45C Si2A 125.6(4) . . ?
C46C C45C H45C 105.9 . . ?
Si2A C45C H45C 105.9 . . ?
C46C C45C H45D 105.9 . . ?
Si2A C45C H45D 105.9 . . ?
H45C C45C H45D 106.2 . . ?
C45C C46C H46D 109.5 . . ?
C45C C46C H46E 109.5 . . ?
H46D C46C H46E 109.5 . . ?
C45C C46C H46F 109.5 . . ?
H46D C46C H46F 109.5 . . ?
H46E C46C H46F 109.5 . . ?
C4B Fe1B C3B 40.07(10) . . ?
C4B Fe1B C5B 39.73(11) . . ?
C3B Fe1B C5B 66.17(11) . . ?
C4B Fe1B C6B 66.67(10) . . ?
C3B Fe1B C6B 66.16(11) . . ?
C5B Fe1B C6B 39.07(10) . . ?
C4B Fe1B C2B 66.69(10) . . ?
C3B Fe1B C2B 39.14(10) . . ?
C5B Fe1B C2B 65.85(10) . . ?
C6B Fe1B C2B 39.54(11) . . ?
C4B Fe1B P1B 107.65(9) . . ?
C3B Fe1B P1B 93.87(9) . . ?
C5B Fe1B P1B 146.20(8) . . ?
C6B Fe1B P1B 155.56(8) . . ?
C2B Fe1B P1B 116.01(8) . . ?
C4B Fe1B P2B 108.32(8) . . ?
C3B Fe1B P2B 146.25(7) . . ?
C5B Fe1B P2B 96.72(8) . . ?
C6B Fe1B P2B 119.19(9) . . ?
C2B Fe1B P2B 158.74(8) . . ?
P1B Fe1B P2B 85.25(5) . . ?
C4B Fe1B Cl1B 156.14(8) . . ?
C3B Fe1B Cl1B 124.22(7) . . ?
C5B Fe1B Cl1B 124.62(9) . . ?
C6B Fe1B Cl1B 91.01(7) . . ?
C2B Fe1B Cl1B 90.90(7) . . ?
P1B Fe1B Cl1B 89.06(3) . . ?
P2B Fe1B Cl1B 89.52(3) . . ?
Fe1B Cl1B Bi1D 101.97(4) . . ?
Fe1B Cl1B Bi1B 98.28(4) . . ?
C11B P1B C16B 102.99(12) . . ?
C11B P1B C13B 105.02(13) . . ?
C16B P1B C13B 103.62(13) . . ?
C11B P1B Fe1B 107.87(9) . . ?
C16B P1B Fe1B 117.50(9) . . ?
C13B P1B Fe1B 118.20(10) . . ?
C19B P2B C22B 102.13(14) . . ?
C19B P2B C12B 101.15(12) . . ?
C22B P2B C12B 101.32(12) . . ?
C19B P2B Fe1B 116.47(10) . . ?
C22B P2B Fe1B 122.82(9) . . ?
C12B P2B Fe1B 109.96(9) . . ?
C2B C1B Bi1B 121.01(18) . . ?
C2B C1B Bi1D 118.41(18) . . ?
C2B C1B H1B1 107.1 . . ?
Bi1B C1B H1B1 107.1 . . ?
C2B C1B H1B2 107.1 . . ?
Bi1B C1B H1B2 107.1 . . ?
H1B1 C1B H1B2 106.8 . . ?
C3B C2B C6B 107.5(2) . . ?
C3B C2B C1B 126.8(3) . . ?
C6B C2B C1B 125.0(3) . . ?
C3B C2B Fe1B 69.43(14) . . ?
C6B C2B Fe1B 69.62(14) . . ?
C1B C2B Fe1B 133.23(17) . . ?
C2B C3B C4B 108.6(2) . . ?
C2B C3B C7B 124.3(2) . . ?
C4B C3B C7B 126.3(2) . . ?
C2B C3B Fe1B 71.43(15) . . ?
C4B C3B Fe1B 69.25(14) . . ?
C7B C3B Fe1B 133.45(19) . . ?
C5B C4B C3B 107.1(2) . . ?
C5B C4B C8B 125.6(3) . . ?
C3B C4B C8B 126.5(3) . . ?
C5B C4B Fe1B 71.13(14) . . ?
C3B C4B Fe1B 70.68(14) . . ?
C8B C4B Fe1B 131.47(18) . . ?
C6B C5B C4B 108.8(2) . . ?
C6B C5B C9B 125.0(3) . . ?
C4B C5B C9B 125.6(3) . . ?
C6B C5B Fe1B 70.57(14) . . ?
C4B C5B Fe1B 69.14(14) . . ?
C9B C5B Fe1B 133.77(19) . . ?
C5B C6B C2B 108.1(2) . . ?
C5B C6B C10B 127.6(3) . . ?
C2B C6B C10B 124.0(2) . . ?
C5B C6B Fe1B 70.36(15) . . ?
C2B C6B Fe1B 70.84(15) . . ?
C10B C6B Fe1B 129.14(18) . . ?
C3B C7B H7B1 109.5 . . ?
C3B C7B H7B2 109.5 . . ?
H7B1 C7B H7B2 109.5 . . ?
C3B C7B H7B3 109.5 . . ?
H7B1 C7B H7B3 109.5 . . ?
H7B2 C7B H7B3 109.5 . . ?
C4B C8B H8B1 109.5 . . ?
C4B C8B H8B2 109.5 . . ?
H8B1 C8B H8B2 109.5 . . ?
C4B C8B H8B3 109.5 . . ?
H8B1 C8B H8B3 109.5 . . ?
H8B2 C8B H8B3 109.5 . . ?
C5B C9B H9B1 109.5 . . ?
C5B C9B H9B2 109.5 . . ?
H9B1 C9B H9B2 109.5 . . ?
C5B C9B H9B3 109.5 . . ?
H9B1 C9B H9B3 109.5 . . ?
H9B2 C9B H9B3 109.5 . . ?
C6B C10B H10D 109.5 . . ?
C6B C10B H10E 109.5 . . ?
H10D C10B H10E 109.5 . . ?
C6B C10B H10F 109.5 . . ?
H10D C10B H10F 109.5 . . ?
H10E C10B H10F 109.5 . . ?
C12B C11B P1B 107.87(16) . . ?
C12B C11B H11E 110.1 . . ?
P1B C11B H11E 110.1 . . ?
C12B C11B H11F 110.1 . . ?
P1B C11B H11F 110.1 . . ?
H11E C11B H11F 108.4 . . ?
C11B C12B P2B 109.19(17) . . ?
C11B C12B H12E 109.8 . . ?
P2B C12B H12E 109.8 . . ?
C11B C12B H12F 109.8 . . ?
P2B C12B H12F 109.8 . . ?
H12E C12B H12F 108.3 . . ?
C14B C13B P1B 119.7(2) . . ?
C14B C13B H13C 107.4 . . ?
P1B C13B H13C 107.4 . . ?
C14B C13B H13D 107.4 . . ?
P1B C13B H13D 107.4 . . ?
H13C C13B H13D 106.9 . . ?
C15B C14B C13B 111.5(3) . . ?
C15B C14B H14C 109.3 . . ?
C13B C14B H14C 109.3 . . ?
C15B C14B H14D 109.3 . . ?
C13B C14B H14D 109.3 . . ?
H14C C14B H14D 108.0 . . ?
C14B C15B H15D 109.5 . . ?
C14B C15B H15E 109.5 . . ?
H15D C15B H15E 109.5 . . ?
C14B C15B H15F 109.5 . . ?
H15D C15B H15F 109.5 . . ?
H15E C15B H15F 109.5 . . ?
C17B C16B P1B 119.06(19) . . ?
C17B C16B H16E 107.6 . . ?
P1B C16B H16E 107.6 . . ?
C17B C16B H16F 107.6 . . ?
P1B C16B H16F 107.6 . . ?
H16E C16B H16F 107.0 . . ?
C16B C17B C18B 111.3(2) . . ?
C16B C17B H17E 109.4 . . ?
C18B C17B H17E 109.4 . . ?
C16B C17B H17F 109.4 . . ?
C18B C17B H17F 109.4 . . ?
H17E C17B H17F 108.0 . . ?
C17B C18B H18G 109.5 . . ?
C17B C18B H18H 109.5 . . ?
H18G C18B H18H 109.5 . . ?
C17B C18B H18I 109.5 . . ?
H18G C18B H18I 109.5 . . ?
H18H C18B H18I 109.5 . . ?
C20B C19B P2B 113.45(19) . . ?
C20B C19B H19C 108.9 . . ?
P2B C19B H19C 108.9 . . ?
C20B C19B H19D 108.9 . . ?
P2B C19B H19D 108.9 . . ?
H19C C19B H19D 107.7 . . ?
C21B C20B C19B 112.3(3) . . ?
C21B C20B H20C 109.1 . . ?
C19B C20B H20C 109.1 . . ?
C21B C20B H20D 109.1 . . ?
C19B C20B H20D 109.1 . . ?
H20C C20B H20D 107.9 . . ?
C20B C21B H21D 109.5 . . ?
C20B C21B H21E 109.5 . . ?
H21D C21B H21E 109.5 . . ?
C20B C21B H21F 109.5 . . ?
H21D C21B H21F 109.5 . . ?
H21E C21B H21F 109.5 . . ?
C23B C22B P2B 117.10(19) . . ?
C23B C22B H22E 108.0 . . ?
P2B C22B H22E 108.0 . . ?
C23B C22B H22F 108.0 . . ?
P2B C22B H22F 108.0 . . ?
H22E C22B H22F 107.3 . . ?
C24B C23B C22B 112.0(2) . . ?
C24B C23B H23E 109.2 . . ?
C22B C23B H23E 109.2 . . ?
C24B C23B H23F 109.2 . . ?
C22B C23B H23F 109.2 . . ?
H23E C23B H23F 107.9 . . ?
C23B C24B H24G 109.5 . . ?
C23B C24B H24H 109.5 . . ?
H24G C24B H24H 109.5 . . ?
C23B C24B H24I 109.5 . . ?
H24G C24B H24I 109.5 . . ?
H24H C24B H24I 109.5 . . ?
N2B Bi1B N1B 83.8(3) . . ?
N2B Bi1B C1B 95.92(18) . . ?
N1B Bi1B C1B 91.7(2) . . ?
N2B Bi1B Cl1B 89.8(2) . . ?
N1B Bi1B Cl1B 169.24(15) . . ?
C1B Bi1B Cl1B 80.33(8) . . ?
C25B N1B Si1B 122.9(5) . . ?
C25B N1B Bi1B 117.5(4) . . ?
Si1B N1B Bi1B 118.8(3) . . ?
C27B N2B Si2B 121.6(5) . . ?
C27B N2B Bi1B 114.1(5) . . ?
Si2B N2B Bi1B 124.2(3) . . ?
N1B Si1B C39B 112.9(3) . . ?
N1B Si1B C35B 106.1(3) . . ?
C39B Si1B C35B 109.2(3) . . ?
N1B Si1B C37B 115.5(4) . . ?
C39B Si1B C37B 103.7(4) . . ?
C35B Si1B C37B 109.4(3) . . ?
N2B Si2B C43B 106.8(3) . . ?
N2B Si2B C41B 104.0(2) . . ?
C43B Si2B C41B 108.8(2) . . ?
N2B Si2B C45B 122.5(4) . . ?
C43B Si2B C45B 97.6(5) . . ?
C41B Si2B C45B 116.0(4) . . ?
C34B C25B N1B 119.2(6) . . ?
C34B C25B C26B 119.1(5) . . ?
N1B C25B C26B 121.7(5) . . ?
C25B C26B C27B 126.8(5) . . ?
C25B C26B C31B 116.6(5) . . ?
C27B C26B C31B 116.6(6) . . ?
C28B C27B N2B 116.5(6) . . ?
C28B C27B C26B 118.8(5) . . ?
N2B C27B C26B 124.6(6) . . ?
C27B C28B C29B 123.2(6) . . ?
C27B C28B H28B 118.4 . . ?
C29B C28B H28B 118.4 . . ?
C30B C29B C28B 119.1(6) . . ?
C30B C29B H29B 120.4 . . ?
C28B C29B H29B 120.4 . . ?
C29B C30B C31B 120.8(5) . . ?
C29B C30B H30B 119.6 . . ?
C31B C30B H30B 119.6 . . ?
C30B C31B C32B 118.2(5) . . ?
C30B C31B C26B 121.4(6) . . ?
C32B C31B C26B 120.4(6) . . ?
C33B C32B C31B 121.3(6) . . ?
C33B C32B H32B 119.4 . . ?
C31B C32B H32B 119.4 . . ?
C32B C33B C34B 119.1(7) . . ?
C32B C33B H33B 120.4 . . ?
C34B C33B H33B 120.4 . . ?
C25B C34B C33B 123.2(6) . . ?
C25B C34B H34B 118.4 . . ?
C33B C34B H34B 118.4 . . ?
C36B C35B Si1B 114.7(6) . . ?
C36B C35B H35C 108.6 . . ?
Si1B C35B H35C 108.6 . . ?
C36B C35B H35D 108.6 . . ?
Si1B C35B H35D 108.6 . . ?
H35C C35B H35D 107.6 . . ?
C35B C36B H36D 109.5 . . ?
C35B C36B H36E 109.5 . . ?
H36D C36B H36E 109.5 . . ?
C35B C36B H36F 109.5 . . ?
H36D C36B H36F 109.5 . . ?
H36E C36B H36F 109.5 . . ?
C38B C37B Si1B 111.8(6) . . ?
C38B C37B H37C 109.3 . . ?
Si1B C37B H37C 109.3 . . ?
C38B C37B H37D 109.3 . . ?
Si1B C37B H37D 109.3 . . ?
H37C C37B H37D 107.9 . . ?
C37B C38B H38D 109.5 . . ?
C37B C38B H38E 109.5 . . ?
H38D C38B H38E 109.5 . . ?
C37B C38B H38F 109.5 . . ?
H38D C38B H38F 109.5 . . ?
H38E C38B H38F 109.5 . . ?
C40B C39B Si1B 111.5(6) . . ?
C40B C39B H39C 109.3 . . ?
Si1B C39B H39C 109.3 . . ?
C40B C39B H39D 109.3 . . ?
Si1B C39B H39D 109.3 . . ?
H39C C39B H39D 108.0 . . ?
C39B C40B H40D 109.5 . . ?
C39B C40B H40E 109.5 . . ?
H40D C40B H40E 109.5 . . ?
C39B C40B H40F 109.5 . . ?
H40D C40B H40F 109.5 . . ?
H40E C40B H40F 109.5 . . ?
C42B C41B Si2B 113.4(7) . . ?
C42B C41B H41C 108.9 . . ?
Si2B C41B H41C 108.9 . . ?
C42B C41B H41D 108.9 . . ?
Si2B C41B H41D 108.9 . . ?
H41C C41B H41D 107.7 . . ?
C41B C42B H42D 109.5 . . ?
C41B C42B H42E 109.5 . . ?
H42D C42B H42E 109.5 . . ?
C41B C42B H42F 109.5 . . ?
H42D C42B H42F 109.5 . . ?
H42E C42B H42F 109.5 . . ?
C44B C43B Si2B 112.6(3) . . ?
C44B C43B H43C 109.1 . . ?
Si2B C43B H43C 109.1 . . ?
C44B C43B H43D 109.1 . . ?
Si2B C43B H43D 109.1 . . ?
H43C C43B H43D 107.8 . . ?
C43B C44B H44D 109.5 . . ?
C43B C44B H44E 109.5 . . ?
H44D C44B H44E 109.5 . . ?
C43B C44B H44F 109.5 . . ?
H44D C44B H44F 109.5 . . ?
H44E C44B H44F 109.5 . . ?
C46B C45B Si2B 96.0(10) . . ?
C46B C45B H45E 112.6 . . ?
Si2B C45B H45E 112.6 . . ?
C46B C45B H45F 112.6 . . ?
Si2B C45B H45F 112.6 . . ?
H45E C45B H45F 110.1 . . ?
C45B C46B H46G 109.5 . . ?
C45B C46B H46H 109.5 . . ?
H46G C46B H46H 109.5 . . ?
C45B C46B H46I 109.5 . . ?
H46G C46B H46I 109.5 . . ?
H46H C46B H46I 109.5 . . ?
N2D Bi1D N1D 82.6(4) . . ?
N2D Bi1D C1B 97.3(3) . . ?
N1D Bi1D C1B 87.7(4) . . ?
N2D Bi1D Cl1B 93.1(4) . . ?
N1D Bi1D Cl1B 170.7(3) . . ?
C1B Bi1D Cl1B 84.59(9) . . ?
N2D Bi1D Si2D 29.5(2) . . ?
N1D Bi1D Si2D 95.0(4) . . ?
C1B Bi1D Si2D 124.53(11) . . ?
Cl1B Bi1D Si2D 85.04(6) . . ?
C25D N1D Si1D 124.2(8) . . ?
C25D N1D Bi1D 115.5(7) . . ?
Si1D N1D Bi1D 120.3(5) . . ?
C27D N2D Si2D 126.3(9) . . ?
C27D N2D Bi1D 120.0(7) . . ?
Si2D N2D Bi1D 112.1(5) . . ?
N1D Si1D C39D 112.4(6) . . ?
N1D Si1D C35D 107.9(5) . . ?
C39D Si1D C35D 110.7(6) . . ?
N1D Si1D C37D 114.3(6) . . ?
C39D Si1D C37D 105.4(6) . . ?
C35D Si1D C37D 106.0(5) . . ?
N2D Si2D C43D 112.4(5) . . ?
N2D Si2D C41D 112.7(3) . . ?
C43D Si2D C41D 108.8(2) . . ?
N2D Si2D C45D 117.1(6) . . ?
C43D Si2D C45D 98.3(5) . . ?
C41D Si2D C45D 106.4(5) . . ?
N2D Si2D Bi1D 38.4(3) . . ?
C43D Si2D Bi1D 125.6(2) . . ?
C41D Si2D Bi1D 74.37(12) . . ?
C45D Si2D Bi1D 134.0(5) . . ?
C34D C25D N1D 115.5(9) . . ?
C34D C25D C26D 118.7(8) . . ?
N1D C25D C26D 125.8(8) . . ?
C25D C26D C27D 125.9(8) . . ?
C25D C26D C31D 118.5(8) . . ?
C27D C26D C31D 115.6(8) . . ?
C28D C27D N2D 117.1(9) . . ?
C28D C27D C26D 120.7(8) . . ?
N2D C27D C26D 122.2(9) . . ?
C27D C28D C29D 121.6(10) . . ?
C27D C28D H28D 119.2 . . ?
C29D C28D H28D 119.2 . . ?
C30D C29D C28D 119.7(10) . . ?
C30D C29D H29D 120.2 . . ?
C28D C29D H29D 120.2 . . ?
C29D C30D C31D 121.4(9) . . ?
C29D C30D H30D 119.3 . . ?
C31D C30D H30D 119.3 . . ?
C30D C31D C32D 120.4(9) . . ?
C30D C31D C26D 120.9(9) . . ?
C32D C31D C26D 118.7(10) . . ?
C33D C32D C31D 122.1(11) . . ?
C33D C32D H32D 119.0 . . ?
C31D C32D H32D 119.0 . . ?
C32D C33D C34D 119.8(11) . . ?
C32D C33D H33D 120.1 . . ?
C34D C33D H33D 120.1 . . ?
C25D C34D C33D 122.1(10) . . ?
C25D C34D H34D 119.0 . . ?
C33D C34D H34D 119.0 . . ?
C36D C35D Si1D 115.3(9) . . ?
C36D C35D H35E 108.4 . . ?
Si1D C35D H35E 108.4 . . ?
C36D C35D H35F 108.4 . . ?
Si1D C35D H35F 108.4 . . ?
H35E C35D H35F 107.5 . . ?
C35D C36D H36G 109.5 . . ?
C35D C36D H36H 109.5 . . ?
H36G C36D H36H 109.5 . . ?
C35D C36D H36I 109.5 . . ?
H36G C36D H36I 109.5 . . ?
H36H C36D H36I 109.5 . . ?
C38D C37D Si1D 107.8(8) . . ?
C38D C37D H37E 110.1 . . ?
Si1D C37D H37E 110.1 . . ?
C38D C37D H37F 110.1 . . ?
Si1D C37D H37F 110.1 . . ?
H37E C37D H37F 108.5 . . ?
C37D C38D H38G 109.5 . . ?
C37D C38D H38H 109.5 . . ?
H38G C38D H38H 109.5 . . ?
C37D C38D H38I 109.5 . . ?
H38G C38D H38I 109.5 . . ?
H38H C38D H38I 109.5 . . ?
C40D C39D Si1D 117.9(7) . . ?
C40D C39D H39E 107.8 . . ?
Si1D C39D H39E 107.8 . . ?
C40D C39D H39F 107.8 . . ?
Si1D C39D H39F 107.8 . . ?
H39E C39D H39F 107.2 . . ?
C39D C40D H40G 109.5 . . ?
C39D C40D H40H 109.5 . . ?
H40G C40D H40H 109.5 . . ?
C39D C40D H40I 109.5 . . ?
H40G C40D H40I 109.5 . . ?
H40H C40D H40I 109.5 . . ?
C42D C41D Si2D 114.2(12) . . ?
C42D C41D H41E 108.7 . . ?
Si2D C41D H41E 108.7 . . ?
C42D C41D H41F 108.7 . . ?
Si2D C41D H41F 108.7 . . ?
H41E C41D H41F 107.6 . . ?
C41D C42D H42G 109.5 . . ?
C41D C42D H42H 109.5 . . ?
H42G C42D H42H 109.5 . . ?
C41D C42D H42I 109.5 . . ?
H42G C42D H42I 109.5 . . ?
H42H C42D H42I 109.5 . . ?
C44D C43D Si2D 112.6(3) . . ?
C44D C43D H43E 109.1 . . ?
Si2D C43D H43E 109.1 . . ?
C44D C43D H43F 109.1 . . ?
Si2D C43D H43F 109.1 . . ?
H43E C43D H43F 107.8 . . ?
C43D C44D H44G 109.5 . . ?
C43D C44D H44H 109.5 . . ?
H44G C44D H44H 109.5 . . ?
C43D C44D H44I 109.5 . . ?
H44G C44D H44I 109.5 . . ?
H44H C44D H44I 109.5 . . ?
C46D C45D Si2D 110.1(11) . . ?
C46D C45D H45G 109.6 . . ?
Si2D C45D H45G 109.6 . . ?
C46D C45D H45H 109.6 . . ?
Si2D C45D H45H 109.6 . . ?
H45G C45D H45H 108.1 . . ?
C45D C46D H46J 109.5 . . ?
C45D C46D H46K 109.5 . . ?
H46J C46D H46K 109.5 . . ?
C45D C46D H46L 109.5 . . ?
H46J C46D H46L 109.5 . . ?
H46K C46D H46L 109.5 . . ?

loop_
_geom_bond_atom_site_label_1
_geom_bond_atom_site_label_2
_geom_bond_distance
_geom_bond_site_symmetry_2
_geom_bond_publ_flag
Fe1A C5A 2.080(3) . ?
Fe1A C4A 2.104(3) . ?
Fe1A C3A 2.106(3) . ?
Fe1A C6A 2.114(3) . ?
Fe1A C2A 2.137(3) . ?
Fe1A P2A 2.2131(11) . ?
Fe1A P1A 2.2176(12) . ?
Fe1A Cl1A 2.3394(13) . ?
Cl1A Bi1A 2.9944(13) . ?
P1A C11C 1.747(6) . ?
P1A C16A 1.772(4) . ?
P1A C13A 1.826(3) . ?
P1A C11A 1.944(5) . ?
P1A C16C 2.001(9) . ?
P2A C12A 1.758(5) . ?
P2A C22C 1.809(7) . ?
P2A C19A 1.846(3) . ?
P2A C22A 1.894(6) . ?
P2A C12C 1.997(8) . ?
C1A C2A 1.483(3) . ?
C1A Bi1A 2.273(3) . ?
C1A H1A1 0.9900 . ?
C1A H1A2 0.9900 . ?
C2A C6A 1.415(3) . ?
C2A C3A 1.437(4) . ?
C3A C4A 1.413(3) . ?
C3A C7A 1.496(4) . ?
C4A C5A 1.427(4) . ?
C4A C8A 1.507(4) . ?
C5A C6A 1.425(4) . ?
C5A C9A 1.509(4) . ?
C6A C10A 1.498(4) . ?
C7A H7A1 0.9800 . ?
C7A H7A2 0.9800 . ?
C7A H7A3 0.9800 . ?
C8A H8A1 0.9800 . ?
C8A H8A2 0.9800 . ?
C8A H8A3 0.9800 . ?
C9A H9A1 0.9800 . ?
C9A H9A2 0.9800 . ?
C9A H9A3 0.9800 . ?
C10A H10A 0.9800 . ?
C10A H10B 0.9800 . ?
C10A H10C 0.9800 . ?
C11A C12A 1.511(8) . ?
C11A H11A 0.9900 . ?
C11A H11B 0.9900 . ?
C12A H12A 0.9900 . ?
C12A H12B 0.9900 . ?
C11C C12C 1.521(10) . ?
C11C H11C 0.9900 . ?
C11C H11D 0.9900 . ?
C12C H12C 0.9900 . ?
C12C H12D 0.9900 . ?
C13A C14A 1.535(4) . ?
C13A H13A 0.9900 . ?
C13A H13B 0.9900 . ?
C14A C15A 1.520(6) . ?
C14A H14A 0.9900 . ?
C14A H14B 0.9900 . ?
C15A H15A 0.9800 . ?
C15A H15B 0.9800 . ?
C15A H15C 0.9800 . ?
C16A C17A 1.522(8) . ?
C16A H16A 0.9900 . ?
C16A H16B 0.9900 . ?
C17A C18A 1.537(13) . ?
C17A H17A 0.9900 . ?
C17A H17B 0.9900 . ?
C18A H18A 0.9800 . ?
C18A H18B 0.9800 . ?
C18A H18C 0.9800 . ?
C16C C17C 1.415(13) . ?
C16C H16C 0.9900 . ?
C16C H16D 0.9900 . ?
C17C C18C 1.45(2) . ?
C17C H17C 0.9900 . ?
C17C H17D 0.9900 . ?
C18C H18D 0.9800 . ?
C18C H18E 0.9800 . ?
C18C H18F 0.9800 . ?
C19A C20A 1.523(4) . ?
C19A H19A 0.9900 . ?
C19A H19B 0.9900 . ?
C20A C21A 1.532(5) . ?
C20A H20A 0.9900 . ?
C20A H20B 0.9900 . ?
C21A H21A 0.9800 . ?
C21A H21B 0.9800 . ?
C21A H21C 0.9800 . ?
C22A C23A 1.511(7) . ?
C22A H22A 0.9900 . ?
C22A H22B 0.9900 . ?
C23A C24A 1.507(10) . ?
C23A H23A 0.9900 . ?
C23A H23B 0.9900 . ?
C24A H24A 0.9800 . ?
C24A H24B 0.9800 . ?
C24A H24C 0.9800 . ?
C22C C23C 1.539(11) . ?
C22C H22C 0.9900 . ?
C22C H22D 0.9900 . ?
C23C C24C 1.539(13) . ?
C23C H23C 0.9900 . ?
C23C H23D 0.9900 . ?
C24C H24D 0.9800 . ?
C24C H24E 0.9800 . ?
C24C H24F 0.9800 . ?
Bi1A N1A 2.160(2) . ?
Bi1A N2A 2.224(2) . ?
N1A C25A 1.409(3) . ?
N1A Si1A 1.729(2) . ?
N2A C27A 1.403(3) . ?
N2A Si2A 1.726(2) . ?
Si1A C39A 1.877(3) . ?
Si1A C35A 1.879(3) . ?
Si1A C37A 1.879(3) . ?
Si2A C45C 1.860(3) . ?
Si2A C45A 1.860(3) . ?
Si2A C43A 1.870(4) . ?
Si2A C41A 1.872(4) . ?
C25A C34A 1.387(4) . ?
C25A C26A 1.447(3) . ?
C26A C31A 1.443(3) . ?
C26A C27A 1.456(4) . ?
C27A C28A 1.399(4) . ?
C28A C29A 1.391(4) . ?
C28A H28A 0.9500 . ?
C29A C30A 1.354(5) . ?
C29A H29A 0.9500 . ?
C30A C31A 1.418(4) . ?
C30A H30A 0.9500 . ?
C31A C32A 1.410(4) . ?
C32A C33A 1.359(4) . ?
C32A H32A 0.9500 . ?
C33A C34A 1.400(4) . ?
C33A H33A 0.9500 . ?
C34A H34A 0.9500 . ?
C35A C36A 1.537(4) . ?
C35A H35A 0.9900 . ?
C35A H35B 0.9900 . ?
C36A H36A 0.9800 . ?
C36A H36B 0.9800 . ?
C36A H36C 0.9800 . ?
C37A C38A 1.527(5) . ?
C37A H37A 0.9900 . ?
C37A H37B 0.9900 . ?
C38A H38A 0.9800 . ?
C38A H38B 0.9800 . ?
C38A H38C 0.9800 . ?
C39A C40A 1.521(5) . ?
C39A H39A 0.9900 . ?
C39A H39B 0.9900 . ?
C40A H40A 0.9800 . ?
C40A H40B 0.9800 . ?
C40A H40C 0.9800 . ?
C41A C42A 1.523(4) . ?
C41A H41A 0.9900 . ?
C41A H41B 0.9900 . ?
C42A H42A 0.9800 . ?
C42A H42B 0.9800 . ?
C42A H42C 0.9800 . ?
C43A C44A 1.513(6) . ?
C43A H43A 0.9900 . ?
C43A H43B 0.9900 . ?
C44A H44A 0.9800 . ?
C44A H44B 0.9800 . ?
C44A H44C 0.9800 . ?
C45A C46A 1.349(7) . ?
C45A H45A 0.9900 . ?
C45A H45B 0.9900 . ?
C46A H46A 0.9800 . ?
C46A H46B 0.9800 . ?
C46A H46C 0.9800 . ?
C45C C46C 1.471(8) . ?
C45C H45C 0.9900 . ?
C45C H45D 0.9900 . ?
C46C H46D 0.9800 . ?
C46C H46E 0.9800 . ?
C46C H46F 0.9800 . ?
Fe1B C4B 2.086(2) . ?
Fe1B C3B 2.105(3) . ?
Fe1B C5B 2.113(3) . ?
Fe1B C6B 2.116(3) . ?
Fe1B C2B 2.132(3) . ?
Fe1B P1B 2.2089(11) . ?
Fe1B P2B 2.2310(11) . ?
Fe1B Cl1B 2.3377(12) . ?
Cl1B Bi1D 2.882(2) . ?
Cl1B Bi1B 3.0876(19) . ?
P1B C11B 1.833(3) . ?
P1B C16B 1.841(3) . ?
P1B C13B 1.847(3) . ?
P2B C19B 1.840(3) . ?
P2B C22B 1.846(3) . ?
P2B C12B 1.854(3) . ?
C1B C2B 1.481(4) . ?
C1B Bi1B 2.274(3) . ?
C1B Bi1D 2.300(3) . ?
C1B H1B1 0.9900 . ?
C1B H1B2 0.9900 . ?
C2B C3B 1.420(4) . ?
C2B C6B 1.437(4) . ?
C3B C4B 1.436(4) . ?
C3B C7B 1.492(4) . ?
C4B C5B 1.427(4) . ?
C4B C8B 1.499(4) . ?
C5B C6B 1.414(4) . ?
C5B C9B 1.509(4) . ?
C6B C10B 1.499(4) . ?
C7B H7B1 0.9800 . ?
C7B H7B2 0.9800 . ?
C7B H7B3 0.9800 . ?
C8B H8B1 0.9800 . ?
C8B H8B2 0.9800 . ?
C8B H8B3 0.9800 . ?
C9B H9B1 0.9800 . ?
C9B H9B2 0.9800 . ?
C9B H9B3 0.9800 . ?
C10B H10D 0.9800 . ?
C10B H10E 0.9800 . ?
C10B H10F 0.9800 . ?
C11B C12B 1.526(3) . ?
C11B H11E 0.9900 . ?
C11B H11F 0.9900 . ?
C12B H12E 0.9900 . ?
C12B H12F 0.9900 . ?
C13B C14B 1.532(4) . ?
C13B H13C 0.9900 . ?
C13B H13D 0.9900 . ?
C14B C15B 1.522(4) . ?
C14B H14C 0.9900 . ?
C14B H14D 0.9900 . ?
C15B H15D 0.9800 . ?
C15B H15E 0.9800 . ?
C15B H15F 0.9800 . ?
C16B C17B 1.522(4) . ?
C16B H16E 0.9900 . ?
C16B H16F 0.9900 . ?
C17B C18B 1.524(4) . ?
C17B H17E 0.9900 . ?
C17B H17F 0.9900 . ?
C18B H18G 0.9800 . ?
C18B H18H 0.9800 . ?
C18B H18I 0.9800 . ?
C19B C20B 1.526(4) . ?
C19B H19C 0.9900 . ?
C19B H19D 0.9900 . ?
C20B C21B 1.523(4) . ?
C20B H20C 0.9900 . ?
C20B H20D 0.9900 . ?
C21B H21D 0.9800 . ?
C21B H21E 0.9800 . ?
C21B H21F 0.9800 . ?
C22B C23B 1.531(4) . ?
C22B H22E 0.9900 . ?
C22B H22F 0.9900 . ?
C23B C24B 1.527(4) . ?
C23B H23E 0.9900 . ?
C23B H23F 0.9900 . ?
C24B H24G 0.9800 . ?
C24B H24H 0.9800 . ?
C24B H24I 0.9800 . ?
Bi1B N2B 2.176(6) . ?
Bi1B N1B 2.192(6) . ?
N1B C25B 1.410(7) . ?
N1B Si1B 1.728(6) . ?
N2B C27B 1.429(6) . ?
N2B Si2B 1.767(6) . ?
Si1B C39B 1.850(6) . ?
Si1B C35B 1.872(6) . ?
Si1B C37B 1.948(10) . ?
Si2B C43B 1.862(5) . ?
Si2B C41B 1.869(3) . ?
Si2B C45B 1.997(11) . ?
C25B C34B 1.388(8) . ?
C25B C26B 1.443(8) . ?
C26B C27B 1.451(8) . ?
C26B C31B 1.452(7) . ?
C27B C28B 1.384(7) . ?
C28B C29B 1.408(7) . ?
C28B H28B 0.9500 . ?
C29B C30B 1.368(8) . ?
C29B H29B 0.9500 . ?
C30B C31B 1.398(8) . ?
C30B H30B 0.9500 . ?
C31B C32B 1.421(8) . ?
C32B C33B 1.353(8) . ?
C32B H32B 0.9500 . ?
C33B C34B 1.396(8) . ?
C33B H33B 0.9500 . ?
C34B H34B 0.9500 . ?
C35B C36B 1.536(8) . ?
C35B H35C 0.9900 . ?
C35B H35D 0.9900 . ?
C36B H36D 0.9800 . ?
C36B H36E 0.9800 . ?
C36B H36F 0.9800 . ?
C37B C38B 1.475(11) . ?
C37B H37C 0.9900 . ?
C37B H37D 0.9900 . ?
C38B H38D 0.9800 . ?
C38B H38E 0.9800 . ?
C38B H38F 0.9800 . ?
C39B C40B 1.509(10) . ?
C39B H39C 0.9900 . ?
C39B H39D 0.9900 . ?
C40B H40D 0.9800 . ?
C40B H40E 0.9800 . ?
C40B H40F 0.9800 . ?
C41B C42B 1.542(8) . ?
C41B H41C 0.9900 . ?
C41B H41D 0.9900 . ?
C42B H42D 0.9800 . ?
C42B H42E 0.9800 . ?
C42B H42F 0.9800 . ?
C43B C44B 1.517(8) . ?
C43B H43C 0.9900 . ?
C43B H43D 0.9900 . ?
C44B H44D 0.9800 . ?
C44B H44E 0.9800 . ?
C44B H44F 0.9800 . ?
C45B C46B 1.337(13) . ?
C45B H45E 0.9900 . ?
C45B H45F 0.9900 . ?
C46B H46G 0.9800 . ?
C46B H46H 0.9800 . ?
C46B H46I 0.9800 . ?
Bi1D N2D 2.137(9) . ?
Bi1D N1D 2.260(10) . ?
Bi1D Si2D 3.188(2) . ?
N1D C25D 1.422(10) . ?
N1D Si1D 1.731(9) . ?
N2D C27D 1.404(10) . ?
N2D Si2D 1.694(9) . ?
Si1D C39D 1.872(10) . ?
Si1D C35D 1.877(10) . ?
Si1D C37D 1.928(10) . ?
Si2D C43D 1.862(5) . ?
Si2D C41D 1.869(3) . ?
Si2D C45D 2.045(13) . ?
C25D C34D 1.401(11) . ?
C25D C26D 1.436(11) . ?
C26D C27D 1.439(11) . ?
C26D C31D 1.453(11) . ?
C27D C28D 1.374(11) . ?
C28D C29D 1.401(11) . ?
C28D H28D 0.9500 . ?
C29D C30D 1.351(13) . ?
C29D H29D 0.9500 . ?
C30D C31D 1.392(12) . ?
C30D H30D 0.9500 . ?
C31D C32D 1.416(12) . ?
C32D C33D 1.353(12) . ?
C32D H32D 0.9500 . ?
C33D C34D 1.403(12) . ?
C33D H33D 0.9500 . ?
C34D H34D 0.9500 . ?
C35D C36D 1.529(12) . ?
C35D H35E 0.9900 . ?
C35D H35F 0.9900 . ?
C36D H36G 0.9800 . ?
C36D H36H 0.9800 . ?
C36D H36I 0.9800 . ?
C37D C38D 1.440(16) . ?
C37D H37E 0.9900 . ?
C37D H37F 0.9900 . ?
C38D H38G 0.9800 . ?
C38D H38H 0.9800 . ?
C38D H38I 0.9800 . ?
C39D C40D 1.531(11) . ?
C39D H39E 0.9900 . ?
C39D H39F 0.9900 . ?
C40D H40G 0.9800 . ?
C40D H40H 0.9800 . ?
C40D H40I 0.9800 . ?
C41D C42D 1.551(13) . ?
C41D H41E 0.9900 . ?
C41D H41F 0.9900 . ?
C42D H42G 0.9800 . ?
C42D H42H 0.9800 . ?
C42D H42I 0.9800 . ?
C43D C44D 1.517(8) . ?
C43D H43E 0.9900 . ?
C43D H43F 0.9900 . ?
C44D H44G 0.9800 . ?
C44D H44H 0.9800 . ?
C44D H44I 0.9800 . ?
C45D C46D 1.387(16) . ?
C45D H45G 0.9900 . ?
C45D H45H 0.9900 . ?
C46D H46J 0.9800 . ?
C46D H46K 0.9800 . ?
C46D H46L 0.9800 . ?

loop_
_geom_torsion_atom_site_label_1
_geom_torsion_atom_site_label_2
_geom_torsion_atom_site_label_3
_geom_torsion_atom_site_label_4
_geom_torsion
_geom_torsion_site_symmetry_1
_geom_torsion_site_symmetry_2
_geom_torsion_site_symmetry_3
_geom_torsion_site_symmetry_4
_geom_torsion_publ_flag
Bi1A C1A C2A C6A -86.5(3) . . . . ?
Bi1A C1A C2A C3A 102.5(3) . . . . ?
Bi1A C1A C2A Fe1A 10.1(3) . . . . ?
C6A C2A C3A C4A -2.2(3) . . . . ?
C1A C2A C3A C4A 170.3(2) . . . . ?
Fe1A C2A C3A C4A -61.30(17) . . . . ?
C6A C2A C3A C7A -176.5(2) . . . . ?
C1A C2A C3A C7A -4.0(4) . . . . ?
Fe1A C2A C3A C7A 124.5(2) . . . . ?
C6A C2A C3A Fe1A 59.09(16) . . . . ?
C1A C2A C3A Fe1A -128.4(2) . . . . ?
C2A C3A C4A C5A 3.1(3) . . . . ?
C7A C3A C4A C5A 177.2(2) . . . . ?
Fe1A C3A C4A C5A -58.83(18) . . . . ?
C2A C3A C4A C8A -168.6(2) . . . . ?
C7A C3A C4A C8A 5.5(4) . . . . ?
Fe1A C3A C4A C8A 129.5(3) . . . . ?
C2A C3A C4A Fe1A 61.98(17) . . . . ?
C7A C3A C4A Fe1A -124.0(3) . . . . ?
C3A C4A C5A C6A -2.9(3) . . . . ?
C8A C4A C5A C6A 168.8(2) . . . . ?
Fe1A C4A C5A C6A -62.53(17) . . . . ?
C3A C4A C5A C9A -172.1(2) . . . . ?
C8A C4A C5A C9A -0.4(4) . . . . ?
Fe1A C4A C5A C9A 128.3(3) . . . . ?
C3A C4A C5A Fe1A 59.65(18) . . . . ?
C8A C4A C5A Fe1A -128.7(3) . . . . ?
C3A C2A C6A C5A 0.4(3) . . . . ?
C1A C2A C6A C5A -171.7(2) . . . . ?
Fe1A C2A C6A C5A 59.14(17) . . . . ?
C3A C2A C6A C10A 171.6(2) . . . . ?
C1A C2A C6A C10A -0.5(4) . . . . ?
Fe1A C2A C6A C10A -129.6(3) . . . . ?
C3A C2A C6A Fe1A -58.70(16) . . . . ?
C1A C2A C6A Fe1A 129.1(2) . . . . ?
C4A C5A C6A C2A 1.5(3) . . . . ?
C9A C5A C6A C2A 170.8(2) . . . . ?
Fe1A C5A C6A C2A -60.74(17) . . . . ?
C4A C5A C6A C10A -169.6(2) . . . . ?
C9A C5A C6A C10A -0.3(4) . . . . ?
Fe1A C5A C6A C10A 128.2(3) . . . . ?
C4A C5A C6A Fe1A 62.23(17) . . . . ?
C9A C5A C6A Fe1A -128.4(3) . . . . ?
P1A C11A C12A P2A -48.5(4) . . . . ?
C19A P2A C12A C11A -79.4(4) . . . . ?
C22A P2A C12A C11A 174.9(3) . . . . ?
Fe1A P2A C12A C11A 53.1(4) . . . . ?
C13A P1A C11C C12C 81.6(5) . . . . ?
C16C P1A C11C C12C -176.9(5) . . . . ?
Fe1A P1A C11C C12C -59.5(5) . . . . ?
P1A C11C C12C P2A 50.2(6) . . . . ?
C11C P1A C13A C14A 21.9(4) . . . . ?
C16A P1A C13A C14A -56.6(3) . . . . ?
C11A P1A C13A C14A 44.5(3) . . . . ?
C16C P1A C13A C14A -83.7(4) . . . . ?
Fe1A P1A C13A C14A 157.6(2) . . . . ?
P1A C13A C14A C15A 172.8(3) . . . . ?
C13A P1A C16A C17A -85.4(4) . . . . ?
C11A P1A C16A C17A 178.5(4) . . . . ?
Fe1A P1A C16A C17A 59.7(4) . . . . ?
P1A C16A C17A C18A -170.5(8) . . . . ?
P1A C16C C17C C18C -177.6(14) . . . . ?
C12A P2A C19A C20A -30.4(4) . . . . ?
C22C P2A C19A C20A 54.4(4) . . . . ?
C22A P2A C19A C20A 77.1(3) . . . . ?
C12C P2A C19A C20A -45.4(4) . . . . ?
Fe1A P2A C19A C20A -156.7(3) . . . . ?
P2A C19A C20A C21A -168.8(3) . . . . ?
C12A P2A C22A C23A 62.4(5) . . . . ?
C19A P2A C22A C23A -49.0(5) . . . . ?
Fe1A P2A C22A C23A -179.2(4) . . . . ?
P2A C22A C23A C24A -177.9(5) . . . . ?
C19A P2A C22C C23C 61.9(5) . . . . ?
C12C P2A C22C C23C 159.8(5) . . . . ?
Fe1A P2A C22C C23C -85.0(5) . . . . ?
P2A C22C C23C C24C 179.0(6) . . . . ?
C25A N1A Si1A C39A -56.5(2) . . . . ?
Bi1A N1A Si1A C39A 115.31(15) . . . . ?
C25A N1A Si1A C35A -174.5(2) . . . . ?
Bi1A N1A Si1A C35A -2.71(17) . . . . ?
C25A N1A Si1A C37A 64.8(2) . . . . ?
Bi1A N1A Si1A C37A -123.36(15) . . . . ?
C27A N2A Si2A C45C -85.1(3) . . . . ?
Bi1A N2A Si2A C45C 84.0(2) . . . . ?
C27A N2A Si2A C45A -85.1(3) . . . . ?
Bi1A N2A Si2A C45A 84.0(2) . . . . ?
C27A N2A Si2A C43A 40.7(3) . . . . ?
Bi1A N2A Si2A C43A -150.2(2) . . . . ?
C27A N2A Si2A C41A 158.4(2) . . . . ?
Bi1A N2A Si2A C41A -32.54(19) . . . . ?
Si1A N1A C25A C34A -48.1(3) . . . . ?
Bi1A N1A C25A C34A 139.74(19) . . . . ?
Si1A N1A C25A C26A 133.0(2) . . . . ?
Bi1A N1A C25A C26A -39.2(3) . . . . ?
C34A C25A C26A C31A 1.5(3) . . . . ?
N1A C25A C26A C31A -179.6(2) . . . . ?
C34A C25A C26A C27A -177.8(2) . . . . ?
N1A C25A C26A C27A 1.1(4) . . . . ?
Si2A N2A C27A C28A 29.1(3) . . . . ?
Bi1A N2A C27A C28A -140.3(2) . . . . ?
Si2A N2A C27A C26A -151.62(19) . . . . ?
Bi1A N2A C27A C26A 39.0(3) . . . . ?
C31A C26A C27A C28A -1.9(3) . . . . ?
C25A C26A C27A C28A 177.5(2) . . . . ?
C31A C26A C27A N2A 178.9(2) . . . . ?
C25A C26A C27A N2A -1.8(4) . . . . ?
N2A C27A C28A C29A -177.9(2) . . . . ?
C26A C27A C28A C29A 2.8(4) . . . . ?
C27A C28A C29A C30A -1.1(4) . . . . ?
C28A C29A C30A C31A -1.5(4) . . . . ?
C29A C30A C31A C32A -177.8(2) . . . . ?
C29A C30A C31A C26A 2.3(4) . . . . ?
C25A C26A C31A C32A 0.1(3) . . . . ?
C27A C26A C31A C32A 179.5(2) . . . . ?
C25A C26A C31A C30A -180.0(2) . . . . ?
C27A C26A C31A C30A -0.6(3) . . . . ?
C30A C31A C32A C33A 179.3(2) . . . . ?
C26A C31A C32A C33A -0.7(4) . . . . ?
C31A C32A C33A C34A -0.4(4) . . . . ?
N1A C25A C34A C33A 178.3(2) . . . . ?
C26A C25A C34A C33A -2.8(4) . . . . ?
C32A C33A C34A C25A 2.2(4) . . . . ?
N1A Si1A C35A C36A 179.9(2) . . . . ?
C39A Si1A C35A C36A 61.5(3) . . . . ?
C37A Si1A C35A C36A -53.7(3) . . . . ?
N1A Si1A C37A C38A 54.7(3) . . . . ?
C39A Si1A C37A C38A 177.7(2) . . . . ?
C35A Si1A C37A C38A -65.4(3) . . . . ?
N1A Si1A C39A C40A -66.9(3) . . . . ?
C35A Si1A C39A C40A 49.7(3) . . . . ?
C37A Si1A C39A C40A 165.7(2) . . . . ?
N2A Si2A C41A C42A 179.0(3) . . . . ?
C45C Si2A C41A C42A 58.2(4) . . . . ?
C45A Si2A C41A C42A 58.2(4) . . . . ?
C43A Si2A C41A C42A -60.5(4) . . . . ?
N2A Si2A C43A C44A -155.4(3) . . . . ?
C45C Si2A C43A C44A -28.4(4) . . . . ?
C45A Si2A C43A C44A -28.4(4) . . . . ?
C41A Si2A C43A C44A 87.3(4) . . . . ?
N2A Si2A C45A C46A -25.7(6) . . . . ?
C43A Si2A C45A C46A -152.1(5) . . . . ?
C41A Si2A C45A C46A 91.3(6) . . . . ?
N2A Si2A C45C C46C 35.2(6) . . . . ?
C43A Si2A C45C C46C -91.2(6) . . . . ?
C41A Si2A C45C C46C 152.3(6) . . . . ?
Bi1B C1B C2B C3B 93.6(3) . . . . ?
Bi1D C1B C2B C3B 103.4(3) . . . . ?
Bi1B C1B C2B C6B -96.6(3) . . . . ?
Bi1D C1B C2B C6B -86.7(3) . . . . ?
Bi1B C1B C2B Fe1B -2.3(4) . . . . ?
Bi1D C1B C2B Fe1B 7.6(4) . . . . ?
C6B C2B C3B C4B -0.1(3) . . . . ?
C1B C2B C3B C4B 171.2(2) . . . . ?
Fe1B C2B C3B C4B -59.53(17) . . . . ?
C6B C2B C3B C7B -170.1(2) . . . . ?
C1B C2B C3B C7B 1.2(4) . . . . ?
Fe1B C2B C3B C7B 130.5(2) . . . . ?
C6B C2B C3B Fe1B 59.44(17) . . . . ?
C1B C2B C3B Fe1B -129.3(2) . . . . ?
C2B C3B C4B C5B -1.3(3) . . . . ?
C7B C3B C4B C5B 168.4(2) . . . . ?
Fe1B C3B C4B C5B -62.22(17) . . . . ?
C2B C3B C4B C8B -171.3(2) . . . . ?
C7B C3B C4B C8B -1.5(4) . . . . ?
Fe1B C3B C4B C8B 127.8(3) . . . . ?
C2B C3B C4B Fe1B 60.88(17) . . . . ?
C7B C3B C4B Fe1B -129.4(3) . . . . ?
C3B C4B C5B C6B 2.3(3) . . . . ?
C8B C4B C5B C6B 172.3(2) . . . . ?
Fe1B C4B C5B C6B -59.65(18) . . . . ?
C3B C4B C5B C9B -168.5(2) . . . . ?
C8B C4B C5B C9B 1.6(4) . . . . ?
Fe1B C4B C5B C9B 129.6(3) . . . . ?
C3B C4B C5B Fe1B 61.93(16) . . . . ?
C8B C4B C5B Fe1B -128.0(3) . . . . ?
C4B C5B C6B C2B -2.3(3) . . . . ?
C9B C5B C6B C2B 168.5(2) . . . . ?
Fe1B C5B C6B C2B -61.12(17) . . . . ?
C4B C5B C6B C10B -176.4(2) . . . . ?
C9B C5B C6B C10B -5.6(4) . . . . ?
Fe1B C5B C6B C10B 124.8(3) . . . . ?
C4B C5B C6B Fe1B 58.77(17) . . . . ?
C9B C5B C6B Fe1B -130.4(3) . . . . ?
C3B C2B C6B C5B 1.5(3) . . . . ?
C1B C2B C6B C5B -170.0(2) . . . . ?
Fe1B C2B C6B C5B 60.82(17) . . . . ?
C3B C2B C6B C10B 175.8(2) . . . . ?
C1B C2B C6B C10B 4.3(4) . . . . ?
Fe1B C2B C6B C10B -124.9(2) . . . . ?
C3B C2B C6B Fe1B -59.32(17) . . . . ?
C1B C2B C6B Fe1B 129.2(2) . . . . ?
C16B P1B C11B C12B -171.88(18) . . . . ?
C13B P1B C11B C12B 79.9(2) . . . . ?
Fe1B P1B C11B C12B -46.98(19) . . . . ?
P1B C11B C12B P2B 44.7(2) . . . . ?
C19B P2B C12B C11B 98.43(19) . . . . ?
C22B P2B C12B C11B -156.63(18) . . . . ?
Fe1B P2B C12B C11B -25.28(19) . . . . ?
C11B P1B C13B C14B 22.9(2) . . . . ?
C16B P1B C13B C14B -84.8(2) . . . . ?
Fe1B P1B C13B C14B 143.20(19) . . . . ?
P1B C13B C14B C15B 176.6(2) . . . . ?
C11B P1B C16B C17B -57.3(2) . . . . ?
C13B P1B C16B C17B 51.9(2) . . . . ?
Fe1B P1B C16B C17B -175.70(18) . . . . ?
P1B C16B C17B C18B -178.4(2) . . . . ?
C22B P2B C19B C20B 74.6(2) . . . . ?
C12B P2B C19B C20B 178.9(2) . . . . ?
Fe1B P2B C19B C20B -61.9(2) . . . . ?
P2B C19B C20B C21B 169.1(3) . . . . ?
C19B P2B C22B C23B 58.9(3) . . . . ?
C12B P2B C22B C23B -45.3(3) . . . . ?
Fe1B P2B C22B C23B -168.21(19) . . . . ?
P2B C22B C23B C24B 177.9(2) . . . . ?
C25B N1B Si1B C39B -42.1(9) . . . . ?
Bi1B N1B Si1B C39B 148.1(4) . . . . ?
C25B N1B Si1B C35B -161.7(7) . . . . ?
Bi1B N1B Si1B C35B 28.5(6) . . . . ?
C25B N1B Si1B C37B 77.0(8) . . . . ?
Bi1B N1B Si1B C37B -92.9(5) . . . . ?
C27B N2B Si2B C43B 56.8(7) . . . . ?
Bi1B N2B Si2B C43B -126.2(4) . . . . ?
C27B N2B Si2B C41B 171.8(6) . . . . ?
Bi1B N2B Si2B C41B -11.2(5) . . . . ?
C27B N2B Si2B C45B -54.1(9) . . . . ?
Bi1B N2B Si2B C45B 122.9(6) . . . . ?
Si1B N1B C25B C34B -27.8(12) . . . . ?
Bi1B N1B C25B C34B 142.2(7) . . . . ?
Si1B N1B C25B C26B 152.9(7) . . . . ?
Bi1B N1B C25B C26B -37.0(11) . . . . ?
C34B C25B C26B C27B -176.5(9) . . . . ?
N1B C25B C26B C27B 2.7(14) . . . . ?
C34B C25B C26B C31B 2.8(12) . . . . ?
N1B C25B C26B C31B -178.0(9) . . . . ?
Si2B N2B C27B C28B 35.0(10) . . . . ?
Bi1B N2B C27B C28B -142.3(6) . . . . ?
Si2B N2B C27B C26B -143.2(7) . . . . ?
Bi1B N2B C27B C26B 39.6(10) . . . . ?
C25B C26B C27B C28B 177.2(8) . . . . ?
C31B C26B C27B C28B -2.0(12) . . . . ?
C25B C26B C27B N2B -4.7(14) . . . . ?
C31B C26B C27B N2B 176.0(8) . . . . ?
N2B C27B C28B C29B -174.9(6) . . . . ?
C26B C27B C28B C29B 3.3(11) . . . . ?
C27B C28B C29B C30B -2.8(10) . . . . ?
C28B C29B C30B C31B 0.9(10) . . . . ?
C29B C30B C31B C32B 179.3(8) . . . . ?
C29B C30B C31B C26B 0.2(11) . . . . ?
C25B C26B C31B C30B -178.9(7) . . . . ?
C27B C26B C31B C30B 0.4(12) . . . . ?
C25B C26B C31B C32B 1.9(12) . . . . ?
C27B C26B C31B C32B -178.7(8) . . . . ?
C30B C31B C32B C33B 177.2(9) . . . . ?
C26B C31B C32B C33B -3.7(14) . . . . ?
C31B C32B C33B C34B 0.6(15) . . . . ?
N1B C25B C34B C33B 174.6(9) . . . . ?
C26B C25B C34B C33B -6.1(14) . . . . ?
C32B C33B C34B C25B 4.5(15) . . . . ?
N1B Si1B C35B C36B 172.8(5) . . . . ?
C39B Si1B C35B C36B 50.8(6) . . . . ?
C37B Si1B C35B C36B -62.0(6) . . . . ?
N1B Si1B C39B C40B -58.5(6) . . . . ?
C35B Si1B C39B C40B 59.2(6) . . . . ?
C37B Si1B C39B C40B 175.7(5) . . . . ?
N2B Si2B C41B C42B -171.7(8) . . . . ?
C43B Si2B C41B C42B -58.1(8) . . . . ?
C45B Si2B C41B C42B 50.7(9) . . . . ?
N2B Si2B C43B C44B 54.5(4) . . . . ?
C41B Si2B C43B C44B -57.2(4) . . . . ?
C45B Si2B C43B C44B -178.1(5) . . . . ?
C25D N1D Si1D C39D -38.6(14) . . . . ?
Bi1D N1D Si1D C39D 140.5(7) . . . . ?
C25D N1D Si1D C35D -161.0(11) . . . . ?
Bi1D N1D Si1D C35D 18.2(10) . . . . ?
C25D N1D Si1D C37D 81.4(13) . . . . ?
Bi1D N1D Si1D C37D -99.4(8) . . . . ?
C27D N2D Si2D C43D 46.0(12) . . . . ?
Bi1D N2D Si2D C43D -119.5(6) . . . . ?
C27D N2D Si2D C41D 169.3(9) . . . . ?
Bi1D N2D Si2D C41D 3.8(8) . . . . ?
C27D N2D Si2D C45D -66.7(13) . . . . ?
Bi1D N2D Si2D C45D 127.7(7) . . . . ?
C27D N2D Si2D Bi1D 165.5(16) . . . . ?
Si1D N1D C25D C34D -34.3(19) . . . . ?
Bi1D N1D C25D C34D 146.5(11) . . . . ?
Si1D N1D C25D C26D 147.5(13) . . . . ?
Bi1D N1D C25D C26D -31.7(19) . . . . ?
C34D C25D C26D C27D -178.5(16) . . . . ?
N1D C25D C26D C27D 0(2) . . . . ?
C34D C25D C26D C31D 1(2) . . . . ?
N1D C25D C26D C31D 179.0(15) . . . . ?
Si2D N2D C27D C28D 58.0(17) . . . . ?
Bi1D N2D C27D C28D -137.5(10) . . . . ?
Si2D N2D C27D C26D -124.8(14) . . . . ?
Bi1D N2D C27D C26D 39.6(18) . . . . ?
C25D C26D C27D C28D 175.2(14) . . . . ?
C31D C26D C27D C28D -4(2) . . . . ?
C25D C26D C27D N2D -2(2) . . . . ?
C31D C26D C27D N2D 178.8(13) . . . . ?
N2D C27D C28D C29D -178.3(12) . . . . ?
C26D C27D C28D C29D 5(2) . . . . ?
C27D C28D C29D C30D -1.4(18) . . . . ?
C28D C29D C30D C31D -1.9(18) . . . . ?
C29D C30D C31D C32D -179.8(15) . . . . ?
C29D C30D C31D C26D 2(2) . . . . ?
C25D C26D C31D C30D -178.4(13) . . . . ?
C27D C26D C31D C30D 1(2) . . . . ?
C25D C26D C31D C32D 3(2) . . . . ?
C27D C26D C31D C32D -177.3(15) . . . . ?
C30D C31D C32D C33D 176.6(17) . . . . ?
C26D C31D C32D C33D -5(3) . . . . ?
C31D C32D C33D C34D 2(3) . . . . ?
N1D C25D C34D C33D 178.0(15) . . . . ?
C26D C25D C34D C33D -4(2) . . . . ?
C32D C33D C34D C25D 2(3) . . . . ?
N1D Si1D C35D C36D -177.3(9) . . . . ?
C39D Si1D C35D C36D 59.3(9) . . . . ?
C37D Si1D C35D C36D -54.5(10) . . . . ?
N1D Si1D C39D C40D 104.0(10) . . . . ?
C35D Si1D C39D C40D -135.2(9) . . . . ?
C37D Si1D C39D C40D -21.1(12) . . . . ?
N2D Si2D C41D C42D 163.8(14) . . . . ?
C43D Si2D C41D C42D -70.9(13) . . . . ?
C45D Si2D C41D C42D 34.2(14) . . . . ?
Bi1D Si2D C41D C42D 166.2(13) . . . . ?
N2D Si2D C43D C44D 68.3(5) . . . . ?
C41D Si2D C43D C44D -57.2(4) . . . . ?
C45D Si2D C43D C44D -167.8(6) . . . . ?
Bi1D Si2D C43D C44D 26.7(4) . . . . ?
